data_7714363
loop_
_publ_author_name
'Bracken, Abigail J.'
'Dong, Hai Thanh'
'Lengel, Michael O.'
'Lehnert, Nicolai'

_publ_section_title
;
 Exploring Second Coordination Sphere Effects in Flavodiiron Nitric Oxide
 Reductase Model Complexes
;
_journal_name_full 'Dalton Transactions'
_journal_paper_doi 10.1039/D3DT02828C
_journal_year 2023
_chemical_formula_moiety
;
 2(C45 H59 Fe2 N8 O5), 6(C F3 O3 S), 2.55(C H4 O)
;
_chemical_formula_sum 'C98.5 H128 F18 Fe4 N16 O30.5 S6'
_chemical_formula_weight 2781.92
_space_group_crystal_system monoclinic
_space_group_IT_number 13
_space_group_name_Hall '-P 2yac'
_space_group_name_H-M_alt 'P 1 2/n 1'
_atom_sites_solution_hydrogens mixed
_atom_sites_solution_primary dual-space
_atom_sites_solution_secondary difmap
_audit_creation_method SHELXL-2018/3
_audit_update_record
;
2021-05-19 deposited with the CCDC.	2023-10-31 downloaded from the CCDC.
;
_cell_angle_alpha 90
_cell_angle_beta 99.770(2)
_cell_angle_gamma 90
_cell_formula_units_Z 4
_cell_length_a 25.1428(5)
_cell_length_b 11.31840(10)
_cell_length_c 42.5686(5)
_cell_measurement_reflns_used 40190
_cell_measurement_temperature 85(2)
_cell_measurement_theta_max 68.2040
_cell_measurement_theta_min 2.2470
_cell_volume 11938.3(3)
_computing_cell_refinement 'CrysAlisPro 1.171.40.53 (Rigaku OD, 2019)'
_computing_data_collection 'CrystalClear-SM Expert 2.0 r16 (Rigaku, 2014)'
_computing_data_reduction 'CrysAlisPro 1.171.40.53 (Rigaku OD, 2019)'
_computing_molecular_graphics 'Bruker SHELXTL'
_computing_publication_material 'Bruker SHELXTL'
_computing_structure_refinement 'SHELXL-2018/3 (Sheldrick, 2008)'
_computing_structure_solution 'SHELXT (Sheldrick, 2014)'
_diffrn_ambient_temperature 85(2)
_diffrn_measured_fraction_theta_full 0.999
_diffrn_measured_fraction_theta_max 0.985
_diffrn_measurement_device_type 'Rigaku Saturn 944+ CCD'
_diffrn_measurement_method '\w scans'
_diffrn_radiation_type CuK\a
_diffrn_radiation_wavelength 1.54184
_diffrn_reflns_av_R_equivalents 0.1014
_diffrn_reflns_av_unetI/netI 0.0483
_diffrn_reflns_Laue_measured_fraction_full 0.999
_diffrn_reflns_Laue_measured_fraction_max 0.985
_diffrn_reflns_limit_h_max 29
_diffrn_reflns_limit_h_min -30
_diffrn_reflns_limit_k_max 13
_diffrn_reflns_limit_k_min -13
_diffrn_reflns_limit_l_max 51
_diffrn_reflns_limit_l_min -49
_diffrn_reflns_number 181810
_diffrn_reflns_point_group_measured_fraction_full 0.999
_diffrn_reflns_point_group_measured_fraction_max 0.985
_diffrn_reflns_theta_full 67.684
_diffrn_reflns_theta_max 69.860
_diffrn_reflns_theta_min 2.219
_diffrn_source 'micro-focus rotating anode'
_exptl_absorpt_coefficient_mu 5.755
_exptl_absorpt_correction_T_max 1.00000
_exptl_absorpt_correction_T_min 0.51462
_exptl_absorpt_correction_type multi-scan
_exptl_absorpt_process_details
; 
CrysAlisPro 1.171.40.53 (Rigaku Oxford Diffraction, 2019) 
Empirical absorption correction using spherical harmonics, 
 implemented in SCALE3 ABSPACK scaling algorithm. 
;
_exptl_crystal_colour yellow
_exptl_crystal_density_diffrn 1.548
_exptl_crystal_description needle
_exptl_crystal_F_000 5748
_exptl_crystal_size_max 0.120
_exptl_crystal_size_mid 0.120
_exptl_crystal_size_min 0.040
_refine_diff_density_max 1.348
_refine_diff_density_min -0.850
_refine_diff_density_rms 0.131
_refine_ls_extinction_coef 0.00032(4)
_refine_ls_extinction_expression Fc^*^=kFc[1+0.001xFc^2^\l^3^/sin(2\q)]^-1/4^
_refine_ls_extinction_method 'SHELXL-2018/3 (Sheldrick 2018)'
_refine_ls_goodness_of_fit_ref 1.049
_refine_ls_hydrogen_treatment mixed
_refine_ls_matrix_type full
_refine_ls_number_parameters 1678
_refine_ls_number_reflns 22253
_refine_ls_number_restraints 217
_refine_ls_restrained_S_all 1.048
_refine_ls_R_factor_all 0.0973
_refine_ls_R_factor_gt 0.0859
_refine_ls_shift/su_max 0.001
_refine_ls_shift/su_mean 0.000
_refine_ls_structure_factor_coef Fsqd
_refine_ls_weighting_details 'w=1/[\s^2^(Fo^2^)+(0.1678P)^2^+13.1245P] where P=(Fo^2^+2Fc^2^)/3'
_refine_ls_weighting_scheme calc
_refine_ls_wR_factor_gt 0.2388
_refine_ls_wR_factor_ref 0.2589
_reflns_Friedel_coverage 0.000
_reflns_number_gt 18485
_reflns_number_total 22253
_reflns_threshold_expression 'I > 2\s(I)'
_cod_data_source_file d3dt02828c2.cif
_cod_data_source_block hd2128
_cod_original_sg_symbol_H-M 'P 2/n'
_cod_original_formula_sum 'C98.50 H128 F18 Fe4 N16 O30.50 S6'
_cod_database_code 7714363
_shelx_shelxl_version_number 2018/3
_shelx_space_group_comment
; 
The symmetry employed for this shelxl refinement is uniquely defined 
by the following loop, which should always be used as a source of 
symmetry information in preference to the above space-group names. 
They are only intended as comments. 
;

loop_
_space_group_symop_operation_xyz
'x, y, z'
'-x+1/2, y, -z+1/2'
'-x, -y, -z'
'x-1/2, -y, z-1/2'

loop_
_atom_site_label
_atom_site_type_symbol
_atom_site_fract_x
_atom_site_fract_y
_atom_site_fract_z
_atom_site_U_iso_or_equiv
_atom_site_adp_type
_atom_site_occupancy
_atom_site_site_symmetry_order
_atom_site_calc_flag
_atom_site_refinement_flags_posn
_atom_site_refinement_flags_adp
_atom_site_refinement_flags_occupancy
_atom_site_disorder_assembly
_atom_site_disorder_group
Fe1 Fe 0.66465(3) 0.64597(6) 0.36226(2) 0.04150(19) Uani 1 1 d . . . . .
Fe2 Fe 0.72942(3) 0.83029(6) 0.43323(2) 0.04156(19) Uani 1 1 d . . . . .
Fe3 Fe 0.35002(3) 0.36162(6) 0.12175(2) 0.04012(19) Uani 1 1 d . . . . .
Fe4 Fe 0.38018(3) 0.18406(8) 0.19742(2) 0.0525(2) Uani 1 1 d D . . . .
O1 O 0.63663(13) 0.7743(3) 0.32879(7) 0.0482(7) Uani 1 1 d . . . . .
O2 O 0.73410(14) 0.6383(3) 0.33693(8) 0.0508(8) Uani 1 1 d . . . . .
H2O H 0.754651 0.567472 0.339519 0.061 Uiso 1 1 calc R U . . .
O3 O 0.66468(14) 0.8542(3) 0.45627(7) 0.0482(7) Uani 1 1 d . . . . .
O4 O 0.68774(13) 0.9351(3) 0.39295(7) 0.0462(7) Uani 1 1 d . . . . .
H4O H 0.690657 0.911203 0.371919 0.055 Uiso 1 1 calc R U . . .
O5 O 0.72001(11) 0.6932(3) 0.40183(7) 0.0399(6) Uani 1 1 d . . . . .
O6 O 0.26776(14) 0.3781(3) 0.12143(8) 0.0493(7) Uani 1 1 d . . . . .
O7 O 0.37033(16) 0.4703(3) 0.16443(8) 0.0591(9) Uani 1 1 d . . . . .
H7 H 0.398018 0.442426 0.180732 0.071 Uiso 1 1 calc R U . . .
O8 O 0.3938(2) 0.3205(4) 0.23104(9) 0.0742(12) Uani 1 1 d . . . . .
O9 O 0.2909(3) 0.2013(10) 0.18336(17) 0.0557(18) Uani 0.5 1 d D . P A 1
H9O1 H 0.272337 0.169203 0.163947 0.067 Uiso 0.5 1 calc R U P A 1
C90 C 0.2639(12) 0.261(4) 0.2043(7) 0.182(18) Uani 0.5 1 d D . P A 1
H90A H 0.225223 0.263164 0.195709 0.274 Uiso 0.5 1 calc R U P A 1
H90B H 0.269685 0.220551 0.224968 0.274 Uiso 0.5 1 calc R U P A 1
H90C H 0.277734 0.342126 0.207161 0.274 Uiso 0.5 1 calc R U P A 1
O9A O 0.3025(3) 0.2693(11) 0.1940(3) 0.079(3) Uani 0.5 1 d D . P A 2
H9O2 H 0.301540 0.348778 0.186698 0.095 Uiso 0.5 1 calc R U P A 2
C90A C 0.2545(6) 0.227(2) 0.2006(4) 0.091(7) Uani 0.5 1 d D . P A 2
H90D H 0.226996 0.289388 0.196390 0.136 Uiso 0.5 1 calc R U P A 2
H90E H 0.243059 0.158867 0.186975 0.136 Uiso 0.5 1 calc R U P A 2
H90F H 0.258997 0.203719 0.222997 0.136 Uiso 0.5 1 calc R U P A 2
O10 O 0.38510(12) 0.2245(3) 0.14977(7) 0.0443(7) Uani 1 1 d . . . . .
N1 N 0.59791(19) 0.6735(4) 0.28520(10) 0.0570(11) Uani 1 1 d . . . . .
H1A H 0.576722 0.682996 0.266683 0.068 Uiso 1 1 calc R U . . .
N2 N 0.59227(16) 0.6719(4) 0.38216(10) 0.0492(9) Uani 1 1 d . . . . .
N3 N 0.63160(16) 0.5243(4) 0.32298(9) 0.0489(9) Uani 1 1 d . . . . .
N4 N 0.65557(16) 0.4704(3) 0.38569(9) 0.0444(8) Uani 1 1 d . . . . .
N5 N 0.6840(2) 1.0254(5) 0.48429(11) 0.0678(13) Uani 1 1 d . . . . .
H5A H 0.671015 1.073461 0.497379 0.081 Uiso 1 1 calc R U . . .
N6 N 0.75680(18) 0.9989(4) 0.45638(9) 0.0533(10) Uani 1 1 d . . . . .
N7 N 0.76634(15) 0.7152(4) 0.47198(8) 0.0438(8) Uani 1 1 d . . . . .
N8 N 0.81645(17) 0.8409(4) 0.42880(9) 0.0490(9) Uani 1 1 d . . . . .
N9 N 0.24139(16) 0.5306(4) 0.08750(9) 0.0490(9) Uani 1 1 d . . . . .
H9A H 0.212574 0.563160 0.076195 0.059 Uiso 1 1 calc R U . . .
N10 N 0.33698(15) 0.5288(3) 0.09464(8) 0.0415(8) Uani 1 1 d . . . . .
N11 N 0.33666(15) 0.2487(3) 0.07971(8) 0.0417(8) Uani 1 1 d . . . . .
N12 N 0.42555(14) 0.3894(3) 0.10255(8) 0.0398(8) Uani 1 1 d . . . . .
N13 N 0.3973(2) 0.2302(5) 0.27887(11) 0.0683(12) Uani 1 1 d . . . . .
H13A H 0.411083 0.238225 0.299189 0.082 Uiso 1 1 calc R U . . .
N14 N 0.36307(18) 0.0859(5) 0.24065(10) 0.0612(11) Uani 1 1 d . . . . .
N15 N 0.46488(17) 0.1400(3) 0.20459(9) 0.0475(9) Uani 1 1 d . . . . .
N16 N 0.37527(16) -0.0057(4) 0.18392(9) 0.0522(10) Uani 1 1 d . . . . .
C1 C 0.5652(2) 0.7748(5) 0.38206(13) 0.0544(11) Uani 1 1 d . . . . .
H1 H 0.578876 0.842115 0.372717 0.065 Uiso 1 1 calc R U . . .
C2 C 0.5189(2) 0.7870(5) 0.39481(14) 0.0603(13) Uani 1 1 d . . . . .
H2 H 0.499862 0.859763 0.393170 0.072 Uiso 1 1 calc R U . . .
C3 C 0.5008(2) 0.6925(5) 0.40990(15) 0.0633(13) Uani 1 1 d . . . . .
H3 H 0.469597 0.699330 0.419637 0.076 Uiso 1 1 calc R U . . .
C4 C 0.5286(2) 0.5861(5) 0.41078(14) 0.0587(12) Uani 1 1 d . . . . .
H4 H 0.517154 0.519790 0.421577 0.070 Uiso 1 1 calc R U . . .
C5 C 0.57309(19) 0.5776(4) 0.39585(12) 0.0490(10) Uani 1 1 d . . . . .
C6 C 0.5994(2) 0.4605(4) 0.39156(13) 0.0520(11) Uani 1 1 d . . . . .
H6A H 0.599215 0.412111 0.410918 0.062 Uiso 1 1 calc R U . . .
H6B H 0.577618 0.418403 0.373411 0.062 Uiso 1 1 calc R U . . .
C7 C 0.6669(2) 0.3780(4) 0.36335(11) 0.0498(11) Uani 1 1 d . . . . .
H7A H 0.650902 0.302424 0.368849 0.060 Uiso 1 1 calc R U . . .
H7B H 0.706359 0.366917 0.365494 0.060 Uiso 1 1 calc R U . . .
C8 C 0.6442(2) 0.4097(5) 0.32959(11) 0.0501(11) Uani 1 1 d . . . . .
C9 C 0.6400(2) 0.3239(5) 0.30622(14) 0.0607(13) Uani 1 1 d . . . . .
H9 H 0.647973 0.243562 0.311551 0.073 Uiso 1 1 calc R U . . .
C10 C 0.6237(3) 0.3586(6) 0.27430(14) 0.0692(16) Uani 1 1 d . . . . .
H10 H 0.621698 0.302439 0.257566 0.083 Uiso 1 1 calc R U . . .
C11 C 0.6106(3) 0.4740(6) 0.26770(13) 0.0684(15) Uani 1 1 d . . . . .
H11 H 0.599335 0.498788 0.246284 0.082 Uiso 1 1 calc R U . . .
C12 C 0.6140(2) 0.5552(5) 0.29249(11) 0.0559(12) Uani 1 1 d . . . . .
C13 C 0.6097(2) 0.7736(5) 0.30198(11) 0.0515(11) Uani 1 1 d . . . . .
C14 C 0.5897(2) 0.8901(5) 0.28564(12) 0.0576(13) Uani 1 1 d . . . . .
C15 C 0.6048(3) 0.9925(5) 0.30794(13) 0.0655(14) Uani 1 1 d . . . . .
H15A H 0.592698 1.066398 0.297021 0.098 Uiso 1 1 calc R U . . .
H15B H 0.644053 0.994446 0.314569 0.098 Uiso 1 1 calc R U . . .
H15C H 0.587439 0.983222 0.326741 0.098 Uiso 1 1 calc R U . . .
C16 C 0.5275(2) 0.8869(6) 0.27577(14) 0.0638(14) Uani 1 1 d . . . . .
H16A H 0.510634 0.885188 0.294918 0.096 Uiso 1 1 calc R U . . .
H16B H 0.516998 0.815987 0.262982 0.096 Uiso 1 1 calc R U . . .
H16C H 0.515386 0.957328 0.263180 0.096 Uiso 1 1 calc R U . . .
C17 C 0.6167(3) 0.9016(6) 0.25635(14) 0.0720(16) Uani 1 1 d . . . . .
H17A H 0.610993 0.981536 0.247570 0.108 Uiso 1 1 calc R U . . .
H17B H 0.601080 0.843864 0.240243 0.108 Uiso 1 1 calc R U . . .
H17C H 0.655528 0.886826 0.262387 0.108 Uiso 1 1 calc R U . . .
C18 C 0.69373(19) 0.4608(4) 0.41624(10) 0.0457(10) Uani 1 1 d . . . . .
H18A H 0.693980 0.378513 0.424131 0.055 Uiso 1 1 calc R U . . .
H18B H 0.681517 0.512794 0.432315 0.055 Uiso 1 1 calc R U . . .
C19 C 0.75018(19) 0.4956(4) 0.41215(10) 0.0441(10) Uani 1 1 d . . . . .
C20 C 0.7920(2) 0.4109(5) 0.41441(11) 0.0542(12) Uani 1 1 d . . . . .
H20 H 0.784326 0.330694 0.418487 0.065 Uiso 1 1 calc R U . . .
C21 C 0.8438(2) 0.4417(6) 0.41084(12) 0.0629(14) Uani 1 1 d . . . . .
C22 C 0.8543(2) 0.5614(5) 0.40630(11) 0.0559(13) Uani 1 1 d . . . . .
H22 H 0.890143 0.584863 0.404969 0.067 Uiso 1 1 calc R U . . .
C23 C 0.81394(19) 0.6475(5) 0.40364(10) 0.0476(11) Uani 1 1 d . . . . .
C24 C 0.76114(18) 0.6115(4) 0.40571(9) 0.0416(9) Uani 1 1 d . . . . .
C25 C 0.8876(3) 0.3511(7) 0.41177(19) 0.088(2) Uani 1 1 d . . . . .
H25A H 0.910584 0.351915 0.432817 0.131 Uiso 1 1 calc R U . . .
H25B H 0.909495 0.369590 0.395413 0.131 Uiso 1 1 calc R U . . .
H25C H 0.871446 0.272649 0.407677 0.131 Uiso 1 1 calc R U . . .
C26 C 0.82550(19) 0.7746(5) 0.40005(10) 0.0505(11) Uani 1 1 d . . . . .
H26A H 0.801720 0.806326 0.380994 0.061 Uiso 1 1 calc R U . . .
H26B H 0.863399 0.784623 0.396988 0.061 Uiso 1 1 calc R U . . .
C27 C 0.8496(2) 0.7905(5) 0.45812(10) 0.0520(11) Uani 1 1 d . . . . .
H27A H 0.882860 0.755493 0.452489 0.062 Uiso 1 1 calc R U . . .
H27B H 0.860579 0.855120 0.473538 0.062 Uiso 1 1 calc R U . . .
C28 C 0.82053(19) 0.6983(4) 0.47365(10) 0.0463(10) Uani 1 1 d . . . . .
C29 C 0.8470(2) 0.6052(5) 0.49048(10) 0.0498(11) Uani 1 1 d . . . . .
H29 H 0.884629 0.594248 0.491193 0.060 Uiso 1 1 calc R U . . .
C30 C 0.8180(2) 0.5281(4) 0.50628(11) 0.0534(12) Uani 1 1 d . . . . .
H30 H 0.835727 0.463909 0.518059 0.064 Uiso 1 1 calc R U . . .
C31 C 0.7628(2) 0.5449(5) 0.50487(10) 0.0529(11) Uani 1 1 d . . . . .
H31 H 0.742284 0.493343 0.515754 0.064 Uiso 1 1 calc R U . . .
C32 C 0.7388(2) 0.6385(4) 0.48724(10) 0.0474(10) Uani 1 1 d . . . . .
H32 H 0.701004 0.649479 0.485798 0.057 Uiso 1 1 calc R U . . .
C33 C 0.8284(2) 0.9674(5) 0.42593(12) 0.0635(14) Uani 1 1 d . . . . .
H33A H 0.813780 0.994860 0.404099 0.076 Uiso 1 1 calc R U . . .
H33B H 0.868021 0.979341 0.429622 0.076 Uiso 1 1 calc R U . . .
C34 C 0.8043(2) 1.0382(5) 0.44951(11) 0.0591(12) Uani 1 1 d . . . . .
C35 C 0.8292(3) 1.1392(5) 0.46246(14) 0.0733(16) Uani 1 1 d . . . . .
H35 H 0.863169 1.162293 0.457575 0.088 Uiso 1 1 calc R U . . .
C36 C 0.8044(3) 1.2059(6) 0.48248(16) 0.0805(17) Uani 1 1 d . . . . .
H36 H 0.820946 1.276109 0.491672 0.097 Uiso 1 1 calc R U . . .
C37 C 0.7566(3) 1.1716(5) 0.48902(14) 0.0750(16) Uani 1 1 d . . . . .
H37 H 0.738444 1.218933 0.502299 0.090 Uiso 1 1 calc R U . . .
C38 C 0.7328(2) 1.0636(5) 0.47603(12) 0.0588(13) Uani 1 1 d . . . . .
C39 C 0.6524(2) 0.9272(5) 0.47587(11) 0.0563(13) Uani 1 1 d . . . . .
C40 C 0.6029(2) 0.9119(6) 0.49029(12) 0.0669(15) Uani 1 1 d . . . . .
C41 C 0.6104(3) 0.9582(8) 0.52482(14) 0.091(2) Uani 1 1 d . . . . .
H41A H 0.645609 0.932766 0.536385 0.137 Uiso 1 1 calc R U . . .
H41B H 0.581758 0.926482 0.535392 0.137 Uiso 1 1 calc R U . . .
H41C H 0.608633 1.044665 0.524624 0.137 Uiso 1 1 calc R U . . .
C42 C 0.5573(3) 0.9830(7) 0.46935(14) 0.079(2) Uani 1 1 d . . . . .
H42A H 0.565344 1.067594 0.471477 0.119 Uiso 1 1 calc R U . . .
H42B H 0.522878 0.966756 0.476358 0.119 Uiso 1 1 calc R U . . .
H42C H 0.554973 0.959370 0.447010 0.119 Uiso 1 1 calc R U . . .
C43 C 0.5877(3) 0.7827(7) 0.48967(15) 0.0736(17) Uani 1 1 d . . . . .
H43A H 0.580167 0.754991 0.467551 0.110 Uiso 1 1 calc R U . . .
H43B H 0.555509 0.772323 0.499519 0.110 Uiso 1 1 calc R U . . .
H43C H 0.617618 0.736891 0.501553 0.110 Uiso 1 1 calc R U . . .
C44 C 0.7520(3) 0.7258(7) 0.31724(16) 0.0765(17) Uani 1 1 d . . . . .
H44A H 0.736363 0.710367 0.294927 0.115 Uiso 1 1 calc R U . . .
H44B H 0.791431 0.723566 0.319774 0.115 Uiso 1 1 calc R U . . .
H44C H 0.740459 0.803897 0.323430 0.115 Uiso 1 1 calc R U . . .
C45 C 0.6563(2) 1.0381(5) 0.39707(12) 0.0563(12) Uani 1 1 d . . . . .
H45A H 0.629636 1.018502 0.410577 0.084 Uiso 1 1 calc R U . . .
H45B H 0.637689 1.065365 0.376226 0.084 Uiso 1 1 calc R U . . .
H45C H 0.680130 1.100766 0.407209 0.084 Uiso 1 1 calc R U . . .
C46 C 0.29012(19) 0.5852(4) 0.08474(10) 0.0453(10) Uani 1 1 d . . . . .
C47 C 0.2881(2) 0.6979(4) 0.07137(12) 0.0529(11) Uani 1 1 d . . . . .
H47 H 0.254746 0.738012 0.065412 0.063 Uiso 1 1 calc R U . . .
C48 C 0.3361(2) 0.7496(4) 0.06702(12) 0.0571(12) Uani 1 1 d . . . . .
H48 H 0.335804 0.826223 0.057864 0.069 Uiso 1 1 calc R U . . .
C49 C 0.3846(2) 0.6911(4) 0.07586(11) 0.0527(11) Uani 1 1 d . . . . .
H49 H 0.417562 0.725224 0.072189 0.063 Uiso 1 1 calc R U . . .
C50 C 0.38392(19) 0.5826(4) 0.09007(10) 0.0454(10) Uani 1 1 d . . . . .
C51 C 0.43505(19) 0.5172(4) 0.10284(10) 0.0446(10) Uani 1 1 d . . . . .
H51A H 0.462850 0.535692 0.089670 0.054 Uiso 1 1 calc R U . . .
H51B H 0.448703 0.543379 0.124929 0.054 Uiso 1 1 calc R U . . .
C52 C 0.41862(19) 0.3432(4) 0.06936(10) 0.0435(10) Uani 1 1 d . . . . .
H52A H 0.453899 0.315024 0.064948 0.052 Uiso 1 1 calc R U . . .
H52B H 0.406293 0.408015 0.054271 0.052 Uiso 1 1 calc R U . . .
C53 C 0.37847(17) 0.2434(4) 0.06393(9) 0.0410(9) Uani 1 1 d . . . . .
C54 C 0.3835(2) 0.1533(4) 0.04241(10) 0.0470(10) Uani 1 1 d . . . . .
H54 H 0.414038 0.149649 0.032014 0.056 Uiso 1 1 calc R U . . .
C55 C 0.3431(2) 0.0688(4) 0.03642(10) 0.0496(11) Uani 1 1 d . . . . .
H55 H 0.345305 0.007321 0.021507 0.059 Uiso 1 1 calc R U . . .
C56 C 0.2999(2) 0.0749(4) 0.05227(11) 0.0480(10) Uani 1 1 d . . . . .
H56 H 0.271630 0.018302 0.048300 0.058 Uiso 1 1 calc R U . . .
C57 C 0.29810(18) 0.1653(4) 0.07422(11) 0.0436(10) Uani 1 1 d . . . . .
H57 H 0.268800 0.168272 0.085656 0.052 Uiso 1 1 calc R U . . .
C58 C 0.23145(19) 0.4353(5) 0.10484(11) 0.0492(11) Uani 1 1 d . . . . .
C59 C 0.1723(2) 0.3995(5) 0.10206(12) 0.0562(12) Uani 1 1 d . . . . .
C60 C 0.1673(2) 0.3057(6) 0.12727(15) 0.0685(15) Uani 1 1 d . . . . .
H60A H 0.189992 0.237723 0.124254 0.103 Uiso 1 1 calc R U . . .
H60B H 0.129568 0.280295 0.125141 0.103 Uiso 1 1 calc R U . . .
H60C H 0.178996 0.339116 0.148561 0.103 Uiso 1 1 calc R U . . .
C61 C 0.1545(2) 0.3482(6) 0.06875(14) 0.0625(14) Uani 1 1 d . . . . .
H61A H 0.159543 0.407449 0.052731 0.094 Uiso 1 1 calc R U . . .
H61B H 0.116327 0.326024 0.066058 0.094 Uiso 1 1 calc R U . . .
H61C H 0.176227 0.278135 0.066101 0.094 Uiso 1 1 calc R U . . .
C62 C 0.1369(2) 0.5059(6) 0.10709(15) 0.0695(15) Uani 1 1 d . . . . .
H62A H 0.149255 0.539670 0.128269 0.104 Uiso 1 1 calc R U . . .
H62B H 0.099294 0.480247 0.105429 0.104 Uiso 1 1 calc R U . . .
H62C H 0.139496 0.565755 0.090781 0.104 Uiso 1 1 calc R U . . .
C63 C 0.47078(18) 0.3270(4) 0.12335(10) 0.0437(10) Uani 1 1 d . . . . .
H63A H 0.505131 0.343032 0.115712 0.052 Uiso 1 1 calc R U . . .
H63B H 0.474138 0.356643 0.145478 0.052 Uiso 1 1 calc R U . . .
C64 C 0.46029(18) 0.1969(4) 0.12276(10) 0.0421(9) Uani 1 1 d . . . . .
C65 C 0.49354(19) 0.1193(5) 0.10919(11) 0.0472(10) Uani 1 1 d . . . . .
H65 H 0.523454 0.150225 0.100899 0.057 Uiso 1 1 calc R U . . .
C66 C 0.4838(2) -0.0020(5) 0.10754(12) 0.0530(12) Uani 1 1 d . . . . .
C67 C 0.43983(19) -0.0434(4) 0.11900(11) 0.0489(11) Uani 1 1 d . . . . .
H67 H 0.431928 -0.125419 0.117263 0.059 Uiso 1 1 calc R U . . .
C68 C 0.40609(18) 0.0296(4) 0.13310(10) 0.0455(10) Uani 1 1 d . . . . .
C69 C 0.41680(17) 0.1504(4) 0.13517(10) 0.0414(9) Uani 1 1 d . . . . .
C70 C 0.5227(2) -0.0822(6) 0.09410(15) 0.0688(15) Uani 1 1 d . . . . .
H70A H 0.510715 -0.164369 0.094847 0.103 Uiso 1 1 calc R U . . .
H70B H 0.558894 -0.074086 0.106791 0.103 Uiso 1 1 calc R U . . .
H70C H 0.523743 -0.059993 0.071953 0.103 Uiso 1 1 calc R U . . .
C71 C 0.3618(2) -0.0210(5) 0.14861(11) 0.0513(11) Uani 1 1 d . . . . .
H71A H 0.327355 0.019779 0.140409 0.062 Uiso 1 1 calc R U . . .
H71B H 0.357195 -0.105958 0.143358 0.062 Uiso 1 1 calc R U . . .
C72 C 0.4293(2) -0.0594(5) 0.19664(12) 0.0571(12) Uani 1 1 d . . . . .
H72A H 0.435300 -0.128841 0.183538 0.068 Uiso 1 1 calc R U . . .
H72B H 0.429768 -0.086712 0.218770 0.068 Uiso 1 1 calc R U . . .
C73 C 0.4743(2) 0.0293(4) 0.19613(11) 0.0497(11) Uani 1 1 d . . . . .
C74 C 0.5227(2) -0.0041(5) 0.18790(12) 0.0544(12) Uani 1 1 d . . . . .
H74 H 0.528911 -0.084004 0.182695 0.065 Uiso 1 1 calc R U . . .
C75 C 0.5625(2) 0.0810(5) 0.18730(12) 0.0579(12) Uani 1 1 d . . . . .
H75 H 0.595644 0.061009 0.180712 0.069 Uiso 1 1 calc R U . . .
C76 C 0.5529(2) 0.1952(5) 0.19649(12) 0.0569(12) Uani 1 1 d . . . . .
H76 H 0.579647 0.254725 0.196990 0.068 Uiso 1 1 calc R U . . .
C77 C 0.5031(2) 0.2209(5) 0.20498(11) 0.0510(11) Uani 1 1 d . . . . .
H77 H 0.496183 0.299240 0.211265 0.061 Uiso 1 1 calc R U . . .
C78 C 0.3336(2) -0.0597(6) 0.19969(13) 0.0659(15) Uani 1 1 d . . . . .
H78A H 0.336395 -0.146878 0.198678 0.079 Uiso 1 1 calc R U . . .
H78B H 0.297465 -0.036350 0.188407 0.079 Uiso 1 1 calc R U . . .
C79 C 0.3403(2) -0.0211(6) 0.23400(13) 0.0689(16) Uani 1 1 d . . . . .
C80 C 0.3245(3) -0.0910(7) 0.25708(15) 0.0810(19) Uani 1 1 d . . . . .
H80 H 0.307703 -0.165073 0.251576 0.097 Uiso 1 1 calc R U . . .
C81 C 0.3332(3) -0.0532(8) 0.28821(16) 0.092(2) Uani 1 1 d . . . . .
H81 H 0.322575 -0.101026 0.304420 0.111 Uiso 1 1 calc R U . . .
C82 C 0.3574(3) 0.0555(7) 0.29575(15) 0.0781(18) Uani 1 1 d . . . . .
H82 H 0.364230 0.083623 0.317083 0.094 Uiso 1 1 calc R U . . .
C83 C 0.3716(2) 0.1221(6) 0.27074(13) 0.0654(14) Uani 1 1 d . . . . .
C84 C 0.4044(3) 0.3241(5) 0.26040(14) 0.0646(14) Uani 1 1 d . . . . .
C85 C 0.4270(3) 0.4354(6) 0.27772(15) 0.0747(17) Uani 1 1 d . . . . .
C86 C 0.4872(4) 0.4225(9) 0.2843(2) 0.107(3) Uani 1 1 d . . . . .
H86A H 0.503217 0.490259 0.296789 0.160 Uiso 1 1 calc R U . . .
H86B H 0.500882 0.419310 0.264065 0.160 Uiso 1 1 calc R U . . .
H86C H 0.496916 0.349542 0.296285 0.160 Uiso 1 1 calc R U . . .
C87 C 0.4045(4) 0.4544(8) 0.30852(19) 0.101(3) Uani 1 1 d . . . . .
H87A H 0.426599 0.411104 0.325946 0.152 Uiso 1 1 calc R U . . .
H87B H 0.367220 0.425496 0.305709 0.152 Uiso 1 1 calc R U . . .
H87C H 0.405139 0.538890 0.313652 0.152 Uiso 1 1 calc R U . . .
C88 C 0.4113(6) 0.5396(7) 0.25552(19) 0.123(4) Uani 1 1 d . . . . .
H88A H 0.429116 0.611231 0.265010 0.184 Uiso 1 1 calc R U . . .
H88B H 0.372074 0.550394 0.252275 0.184 Uiso 1 1 calc R U . . .
H88C H 0.422589 0.524198 0.234972 0.184 Uiso 1 1 calc R U . . .
C89 C 0.3461(4) 0.5769(7) 0.1697(2) 0.107(3) Uani 1 1 d . . . . .
H89A H 0.361634 0.640158 0.158379 0.160 Uiso 1 1 calc R U . . .
H89B H 0.352229 0.594129 0.192558 0.160 Uiso 1 1 calc R U . . .
H89C H 0.307190 0.571751 0.161764 0.160 Uiso 1 1 calc R U . . .
S3 S 0.51128(6) 0.62104(13) 0.18998(3) 0.0605(3) Uani 1 1 d . . . . .
S4 S 0.50286(6) 0.15949(12) 0.35852(3) 0.0579(3) Uani 1 1 d . . . . .
S5 S 0.78064(6) 0.10003(13) 0.34037(3) 0.0581(3) Uani 1 1 d . . . . .
O17 O 0.4860(2) 0.5072(4) 0.18985(11) 0.0807(13) Uani 1 1 d . . . . .
O18 O 0.4793(2) 0.7012(4) 0.16745(11) 0.0811(13) Uani 1 1 d . . . . .
O19 O 0.5317(2) 0.6733(4) 0.21990(10) 0.0829(13) Uani 1 1 d . . . . .
O20 O 0.54503(17) 0.2300(4) 0.34921(11) 0.0706(11) Uani 1 1 d . . . . .
O21 O 0.5134(2) 0.0365(4) 0.36072(13) 0.0828(13) Uani 1 1 d . . . . .
O22 O 0.44896(16) 0.1897(4) 0.34340(9) 0.0671(10) Uani 1 1 d . . . . .
O23 O 0.83570(18) 0.0795(6) 0.35327(11) 0.0985(18) Uani 1 1 d . . . . .
O24 O 0.7453(2) 0.0096(5) 0.34803(10) 0.0898(15) Uani 1 1 d . . . . .
O25 O 0.7638(3) 0.2160(5) 0.34346(14) 0.1079(19) Uani 1 1 d . . . . .
O29 O 0.7825(3) 0.4418(6) 0.32206(15) 0.1038(17) Uani 1 1 d D . . . .
H29O H 0.780(5) 0.377(4) 0.3347(8) 0.156 Uiso 1 1 d D U . . .
C93 C 0.5687(3) 0.5964(9) 0.17086(17) 0.089(2) Uani 1 1 d . . . . .
C94 C 0.5036(2) 0.2046(5) 0.39978(14) 0.0586(12) Uani 1 1 d . . . . .
C95 C 0.7766(3) 0.0829(7) 0.29715(14) 0.0714(16) Uani 1 1 d . . . . .
C97 C 0.7782(5) 0.4329(11) 0.2888(3) 0.120(3) Uani 1 1 d D . . . .
H97A H 0.765903 0.508544 0.278928 0.180 Uiso 1 1 calc R U . . .
H97B H 0.752143 0.370935 0.280785 0.180 Uiso 1 1 calc R U . . .
H97C H 0.813509 0.413000 0.283422 0.180 Uiso 1 1 calc R U . . .
O30 O 0.250000 0.5142(10) 0.250000 0.161(5) Uani 1 2 d S T P . .
H30A H 0.251548 0.580629 0.241403 0.242 Uiso 0.5 1 calc R U P B .
C98 C 0.2956(6) 0.4450(17) 0.2454(7) 0.131(9) Uani 0.5 1 d . . P B -1
H98A H 0.283204 0.373415 0.233406 0.197 Uiso 0.5 1 calc R U P B -1
H98B H 0.316377 0.422982 0.266172 0.197 Uiso 0.5 1 calc R U P B -1
H98C H 0.318442 0.491188 0.233470 0.197 Uiso 0.5 1 calc R U P B -1
O31 O 0.2472(3) 0.7197(9) 0.3010(2) 0.159(4) Uani 1 1 d . . . . .
H31A H 0.234734 0.709833 0.317930 0.239 Uiso 1 1 calc R U . . .
C99 C 0.2865(12) 0.6348(15) 0.2990(5) 0.318(18) Uani 1 1 d . . . . .
H99A H 0.311826 0.631685 0.319251 0.477 Uiso 1 1 calc R U . . .
H99B H 0.306110 0.655472 0.281769 0.477 Uiso 1 1 calc R U . . .
H99C H 0.269328 0.557468 0.294694 0.477 Uiso 1 1 calc R U . . .
F1 F 0.5571(2) 0.2569(5) 0.52371(14) 0.0684(14) Uani 0.645(4) 1 d D . P C 1
F2 F 0.5302(3) 0.3623(14) 0.4818(2) 0.072(2) Uani 0.645(4) 1 d D . P C 1
F3 F 0.5545(2) 0.4466(5) 0.52692(14) 0.0739(15) Uani 0.645(4) 1 d D . P C 1
C91 C 0.5652(3) 0.3586(7) 0.50866(18) 0.0560(17) Uani 0.645(4) 1 d D . P C 1
S1 S 0.63445(7) 0.36399(16) 0.50184(4) 0.0485(6) Uani 0.645(4) 1 d D . P C 1
O11 O 0.6661(6) 0.3644(17) 0.5329(4) 0.064(4) Uani 0.645(4) 1 d D . P C 1
O12 O 0.6385(2) 0.2592(6) 0.48372(18) 0.0682(17) Uani 0.645(4) 1 d D . P C 1
O13 O 0.6352(3) 0.4744(5) 0.48498(17) 0.0653(17) Uani 0.645(4) 1 d D . P C 1
F1A F 0.5753(11) 0.5145(14) 0.4999(6) 0.219(11) Uani 0.355(4) 1 d D . P C 2
F2A F 0.5417(7) 0.368(3) 0.4733(4) 0.087(6) Uani 0.355(4) 1 d D . P C 2
F3A F 0.6228(7) 0.413(3) 0.4705(4) 0.219(11) Uani 0.355(4) 1 d D . P C 2
C91A C 0.5871(6) 0.4100(14) 0.4896(4) 0.103(5) Uani 0.355(4) 1 d D . P C 2
S1A S 0.61515(14) 0.3151(3) 0.52269(8) 0.0551(11) Uani 0.355(4) 1 d D . P C 2
O11A O 0.6654(9) 0.365(3) 0.5369(8) 0.063(7) Uani 0.355(4) 1 d D . P C 2
O12A O 0.6188(9) 0.2044(14) 0.5085(5) 0.143(9) Uani 0.355(4) 1 d D . P C 2
O13A O 0.5743(7) 0.330(3) 0.5416(4) 0.154(10) Uani 0.355(4) 1 d D . P C 2
F4 F 0.3772(2) 0.8521(7) 0.36102(12) 0.144(3) Uani 1 1 d D . . . .
F5 F 0.3749(2) 0.8171(6) 0.40943(12) 0.1194(18) Uani 1 1 d D . . . .
F6 F 0.3852(2) 0.9913(6) 0.39500(16) 0.129(2) Uani 1 1 d D . . . .
C92 C 0.3600(3) 0.8925(7) 0.38623(15) 0.0800(18) Uani 1 1 d D . . . .
S2 S 0.28718(7) 0.91403(19) 0.37844(4) 0.0830(5) Uani 1 1 d D . . . .
O14 O 0.2672(3) 0.8004(6) 0.36768(19) 0.126(2) Uani 1 1 d D . . . .
O15 O 0.2795(2) 1.0074(6) 0.35428(12) 0.1020(18) Uani 1 1 d D . . . .
O16 O 0.2765(3) 0.9441(6) 0.40833(13) 0.1034(17) Uani 1 1 d D . . . .
F7 F 0.55590(15) 0.5525(4) 0.14197(8) 0.0820(10) Uani 1 1 d . . . . .
F8 F 0.6020(2) 0.5182(8) 0.18872(14) 0.156(3) Uani 1 1 d . . . . .
F9 F 0.5976(2) 0.6913(6) 0.16989(14) 0.126(2) Uani 1 1 d . . . . .
F10 F 0.47082(16) 0.1385(4) 0.41379(9) 0.0807(10) Uani 1 1 d . . . . .
F11 F 0.55345(14) 0.1960(4) 0.41655(9) 0.0800(10) Uani 1 1 d . . . . .
F12 F 0.48783(15) 0.3157(3) 0.40140(8) 0.0707(9) Uani 1 1 d . . . . .
F13 F 0.81012(15) 0.1507(4) 0.28565(8) 0.0803(10) Uani 1 1 d . . . . .
F14 F 0.7895(3) -0.0262(5) 0.29042(12) 0.130(2) Uani 1 1 d . . . . .
F15 F 0.72706(16) 0.1084(6) 0.28256(9) 0.1082(17) Uani 1 1 d . . . . .
F16 F 0.0581(2) 0.8825(5) 0.47990(12) 0.1007(15) Uani 0.545(10) 1 d . . P D 1
F17 F 0.0370(2) 0.8519(6) 0.52877(13) 0.1144(18) Uani 0.545(10) 1 d . . P D 1
F18 F -0.02792(19) 0.8784(5) 0.48749(11) 0.0982(14) Uani 0.545(10) 1 d . . P D 1
C96 C 0.02492(16) 0.8407(5) 0.49867(9) 0.1135(18) Uani 0.545(10) 1 d . . P D 1
S6 S 0.01717(12) 0.6693(3) 0.48765(7) 0.0912(13) Uani 0.545(10) 1 d . . P D 1
O26 O -0.0146(3) 0.6325(6) 0.50873(15) 0.121(2) Uani 0.545(10) 1 d . . P D 1
O27 O 0.0715(2) 0.6348(6) 0.49681(16) 0.119(2) Uani 0.545(10) 1 d . . P D 1
O28 O -0.0027(3) 0.6606(6) 0.45681(17) 0.130(2) Uani 0.545(10) 1 d . . P D 1
F16A F -0.0146(3) 0.6325(6) 0.50873(15) 0.121(2) Uani 0.455(10) 1 d . . P D 2
F17A F 0.0715(2) 0.6348(6) 0.49681(16) 0.119(2) Uani 0.455(10) 1 d . . P D 2
F18A F -0.0027(3) 0.6606(6) 0.45681(17) 0.130(2) Uani 0.455(10) 1 d . . P D 2
C96A C 0.01717(12) 0.6693(3) 0.48765(7) 0.0912(13) Uani 0.455(10) 1 d . . P D 2
S6A S 0.02492(16) 0.8407(5) 0.49867(9) 0.1135(18) Uani 0.455(10) 1 d . . P D 2
O26A O 0.0581(2) 0.8825(5) 0.47990(12) 0.1007(15) Uani 0.455(10) 1 d . . P D 2
O27A O 0.0370(2) 0.8519(6) 0.52877(13) 0.1144(18) Uani 0.455(10) 1 d . . P D 2
O28A O -0.02792(19) 0.8784(5) 0.48749(11) 0.0982(14) Uani 0.455(10) 1 d . . P D 2

loop_
_atom_site_aniso_label
_atom_site_aniso_U_11
_atom_site_aniso_U_22
_atom_site_aniso_U_33
_atom_site_aniso_U_23
_atom_site_aniso_U_13
_atom_site_aniso_U_12
Fe1 0.0401(4) 0.0533(4) 0.0294(3) 0.0013(3) 0.0008(3) -0.0030(3)
Fe2 0.0456(4) 0.0533(4) 0.0241(3) -0.0005(2) 0.0011(3) 0.0006(3)
Fe3 0.0412(4) 0.0519(4) 0.0254(3) 0.0012(2) 0.0003(3) 0.0014(3)
Fe4 0.0534(5) 0.0700(5) 0.0338(4) 0.0135(3) 0.0069(3) 0.0074(4)
O1 0.0485(17) 0.0606(18) 0.0324(15) 0.0062(13) -0.0022(13) -0.0032(14)
O2 0.0482(18) 0.071(2) 0.0329(16) 0.0031(14) 0.0069(13) -0.0009(15)
O3 0.0571(19) 0.0567(18) 0.0321(15) 0.0005(13) 0.0110(14) 0.0088(14)
O4 0.0516(17) 0.0587(18) 0.0264(14) 0.0029(12) 0.0012(12) 0.0028(14)
O5 0.0380(15) 0.0526(16) 0.0280(14) -0.0003(11) 0.0024(11) 0.0043(12)
O6 0.0497(18) 0.0600(18) 0.0386(16) 0.0031(14) 0.0082(14) 0.0021(14)
O7 0.077(2) 0.064(2) 0.0335(16) -0.0046(14) 0.0015(16) 0.0068(17)
O8 0.113(4) 0.077(2) 0.039(2) 0.0096(17) 0.029(2) 0.023(2)
O9 0.041(4) 0.092(6) 0.036(4) 0.003(4) 0.012(3) 0.009(4)
C90 0.097(18) 0.35(4) 0.104(14) -0.07(2) 0.021(13) 0.11(2)
O9A 0.050(4) 0.101(7) 0.089(7) 0.026(6) 0.015(4) -0.002(5)
C90A 0.044(5) 0.162(16) 0.060(8) 0.050(10) -0.009(5) -0.014(7)
O10 0.0431(16) 0.0575(17) 0.0317(14) 0.0040(12) 0.0048(12) 0.0055(13)
N1 0.066(3) 0.065(2) 0.034(2) -0.0053(17) -0.0065(19) -0.002(2)
N2 0.042(2) 0.055(2) 0.049(2) -0.0017(17) 0.0041(17) -0.0011(16)
N3 0.049(2) 0.061(2) 0.0350(19) -0.0023(16) 0.0023(16) -0.0076(17)
N4 0.049(2) 0.0482(19) 0.0372(19) -0.0001(15) 0.0119(16) -0.0006(16)
N5 0.080(3) 0.076(3) 0.042(2) -0.019(2) -0.006(2) 0.021(3)
N6 0.069(2) 0.053(2) 0.0306(18) -0.0012(15) -0.0126(17) 0.0019(18)
N7 0.048(2) 0.060(2) 0.0222(16) 0.0014(15) 0.0036(14) 0.0018(17)
N8 0.053(2) 0.067(2) 0.0242(17) 0.0040(15) -0.0018(16) -0.0073(18)
N9 0.045(2) 0.062(2) 0.0379(19) 0.0038(17) 0.0016(16) 0.0070(17)
N10 0.048(2) 0.0515(19) 0.0229(15) 0.0023(13) -0.0005(14) 0.0016(16)
N11 0.0438(19) 0.0520(19) 0.0264(16) -0.0004(14) -0.0022(14) 0.0005(15)
N12 0.0417(18) 0.0531(19) 0.0215(15) -0.0008(14) -0.0034(13) -0.0010(15)
N13 0.074(3) 0.086(3) 0.045(2) 0.008(2) 0.011(2) -0.005(3)
N14 0.054(2) 0.089(3) 0.040(2) 0.017(2) 0.0077(18) -0.007(2)
N15 0.052(2) 0.058(2) 0.0288(18) 0.0041(15) -0.0043(16) -0.0012(17)
N16 0.048(2) 0.068(2) 0.038(2) 0.0090(17) 0.0009(16) -0.0093(18)
C1 0.048(3) 0.052(3) 0.064(3) 0.002(2) 0.011(2) 0.003(2)
C2 0.054(3) 0.064(3) 0.063(3) 0.001(2) 0.011(2) 0.008(2)
C3 0.053(3) 0.077(4) 0.062(3) -0.004(3) 0.016(2) 0.006(3)
C4 0.057(3) 0.062(3) 0.059(3) 0.000(2) 0.015(2) -0.004(2)
C5 0.043(2) 0.058(3) 0.046(3) 0.000(2) 0.0087(19) -0.006(2)
C6 0.051(3) 0.053(3) 0.055(3) 0.002(2) 0.017(2) -0.006(2)
C7 0.057(3) 0.049(2) 0.045(3) -0.0040(19) 0.010(2) 0.000(2)
C8 0.046(2) 0.063(3) 0.040(2) -0.010(2) 0.0056(19) -0.006(2)
C9 0.061(3) 0.068(3) 0.052(3) -0.013(2) 0.005(2) -0.003(2)
C10 0.074(4) 0.084(4) 0.048(3) -0.028(3) 0.005(3) -0.005(3)
C11 0.077(4) 0.083(4) 0.040(3) -0.012(3) -0.006(2) -0.003(3)
C12 0.058(3) 0.072(3) 0.035(2) -0.006(2) -0.001(2) -0.009(2)
C13 0.050(3) 0.068(3) 0.033(2) 0.000(2) -0.0016(19) -0.003(2)
C14 0.060(3) 0.062(3) 0.045(3) 0.007(2) -0.008(2) -0.010(2)
C15 0.077(4) 0.068(3) 0.043(3) -0.001(2) -0.012(3) -0.006(3)
C16 0.058(3) 0.076(3) 0.050(3) 0.000(3) -0.012(2) -0.003(3)
C17 0.080(4) 0.084(4) 0.048(3) 0.003(3) -0.002(3) -0.017(3)
C18 0.055(3) 0.052(2) 0.031(2) 0.0042(17) 0.0097(18) 0.007(2)
C19 0.049(2) 0.057(2) 0.0271(19) 0.0019(17) 0.0069(17) 0.0072(19)
C20 0.064(3) 0.070(3) 0.031(2) 0.006(2) 0.014(2) 0.018(2)
C21 0.063(3) 0.092(4) 0.037(2) 0.016(2) 0.017(2) 0.029(3)
C22 0.042(2) 0.094(4) 0.032(2) 0.006(2) 0.0057(18) 0.017(2)
C23 0.042(2) 0.077(3) 0.0225(19) -0.0011(18) 0.0024(17) 0.003(2)
C24 0.042(2) 0.060(2) 0.0223(18) -0.0021(17) 0.0034(16) 0.0050(19)
C25 0.070(4) 0.116(6) 0.087(5) 0.037(4) 0.040(4) 0.046(4)
C26 0.040(2) 0.084(3) 0.026(2) 0.000(2) 0.0031(17) -0.004(2)
C27 0.048(2) 0.076(3) 0.028(2) 0.003(2) -0.0042(18) -0.005(2)
C28 0.049(2) 0.064(3) 0.0229(19) -0.0044(18) -0.0028(17) 0.002(2)
C29 0.052(3) 0.067(3) 0.027(2) -0.0051(19) -0.0041(18) 0.004(2)
C30 0.070(3) 0.057(3) 0.028(2) -0.0042(18) -0.008(2) 0.005(2)
C31 0.072(3) 0.059(3) 0.026(2) -0.0010(18) 0.005(2) -0.002(2)
C32 0.055(3) 0.061(3) 0.026(2) 0.0013(18) 0.0057(18) 0.005(2)
C33 0.070(3) 0.081(4) 0.034(2) 0.009(2) -0.006(2) -0.023(3)
C34 0.077(3) 0.062(3) 0.032(2) 0.009(2) -0.009(2) -0.009(2)
C35 0.097(4) 0.067(3) 0.046(3) 0.008(2) -0.017(3) -0.021(3)
C36 0.112(5) 0.059(3) 0.059(3) 0.004(3) -0.016(3) -0.015(3)
C37 0.108(4) 0.062(3) 0.044(3) -0.012(2) -0.018(3) 0.016(3)
C38 0.073(3) 0.055(3) 0.041(2) -0.005(2) -0.012(2) 0.011(2)
C39 0.064(3) 0.074(3) 0.028(2) 0.002(2) 0.000(2) 0.022(3)
C40 0.068(3) 0.096(4) 0.037(3) 0.004(3) 0.008(2) 0.028(3)
C41 0.091(5) 0.148(7) 0.034(3) -0.002(3) 0.012(3) 0.046(5)
C42 0.073(4) 0.118(5) 0.045(3) 0.001(3) 0.008(3) 0.042(4)
C43 0.057(3) 0.116(5) 0.050(3) 0.013(3) 0.019(3) 0.017(3)
C44 0.065(4) 0.105(5) 0.063(4) 0.008(3) 0.020(3) -0.001(3)
C45 0.071(3) 0.057(3) 0.036(2) 0.003(2) -0.005(2) 0.011(2)
C46 0.052(3) 0.053(2) 0.029(2) 0.0008(17) 0.0016(18) 0.0056(19)
C47 0.060(3) 0.055(3) 0.040(2) 0.000(2) -0.001(2) 0.008(2)
C48 0.075(3) 0.049(2) 0.043(3) 0.003(2) -0.002(2) 0.002(2)
C49 0.063(3) 0.055(3) 0.036(2) -0.0031(19) -0.002(2) -0.010(2)
C50 0.055(3) 0.053(2) 0.0256(19) -0.0022(17) -0.0022(18) -0.007(2)
C51 0.048(2) 0.056(2) 0.028(2) 0.0013(17) 0.0002(17) -0.0069(19)
C52 0.045(2) 0.058(2) 0.027(2) -0.0003(17) 0.0038(17) -0.0030(19)
C53 0.044(2) 0.052(2) 0.0244(18) 0.0001(16) -0.0018(16) 0.0018(18)
C54 0.051(3) 0.060(3) 0.028(2) 0.0005(18) 0.0025(18) -0.001(2)
C55 0.063(3) 0.052(2) 0.030(2) 0.0013(18) 0.000(2) 0.003(2)
C56 0.054(3) 0.049(2) 0.037(2) 0.0002(18) -0.0048(19) -0.0016(19)
C57 0.039(2) 0.054(2) 0.036(2) -0.0008(18) -0.0002(17) -0.0037(18)
C58 0.047(2) 0.063(3) 0.035(2) -0.002(2) 0.0010(19) 0.007(2)
C59 0.042(2) 0.079(3) 0.047(3) 0.002(2) 0.006(2) 0.003(2)
C60 0.048(3) 0.098(4) 0.060(3) 0.013(3) 0.012(2) -0.003(3)
C61 0.051(3) 0.083(4) 0.051(3) -0.007(3) 0.002(2) -0.004(3)
C62 0.053(3) 0.095(4) 0.061(3) -0.007(3) 0.013(3) 0.014(3)
C63 0.039(2) 0.059(3) 0.031(2) 0.0039(17) -0.0013(17) 0.0016(18)
C64 0.040(2) 0.056(2) 0.0278(19) 0.0022(17) -0.0018(16) 0.0033(18)
C65 0.040(2) 0.067(3) 0.034(2) 0.0020(19) 0.0032(17) 0.002(2)
C66 0.049(3) 0.066(3) 0.041(2) -0.002(2) -0.003(2) 0.013(2)
C67 0.050(3) 0.057(3) 0.034(2) -0.0033(18) -0.0082(19) 0.004(2)
C68 0.043(2) 0.060(3) 0.029(2) 0.0010(18) -0.0052(17) 0.0003(19)
C69 0.034(2) 0.059(2) 0.029(2) 0.0032(17) -0.0022(16) 0.0052(17)
C70 0.063(3) 0.078(4) 0.065(3) -0.007(3) 0.008(3) 0.016(3)
C71 0.046(2) 0.062(3) 0.042(2) 0.002(2) -0.0025(19) -0.008(2)
C72 0.060(3) 0.062(3) 0.043(3) 0.010(2) -0.006(2) -0.003(2)
C73 0.050(3) 0.061(3) 0.033(2) 0.0044(19) -0.0071(18) 0.000(2)
C74 0.047(3) 0.068(3) 0.044(3) -0.001(2) -0.005(2) 0.003(2)
C75 0.047(3) 0.084(4) 0.041(3) 0.001(2) 0.000(2) 0.002(2)
C76 0.052(3) 0.075(3) 0.041(2) -0.001(2) -0.001(2) -0.011(2)
C77 0.064(3) 0.057(3) 0.031(2) 0.0012(19) 0.006(2) -0.004(2)
C78 0.057(3) 0.091(4) 0.046(3) 0.017(3) -0.001(2) -0.016(3)
C79 0.063(3) 0.098(4) 0.042(3) 0.015(3) -0.002(2) -0.017(3)
C80 0.079(4) 0.112(5) 0.050(3) 0.016(3) 0.004(3) -0.022(4)
C81 0.102(5) 0.125(6) 0.050(3) 0.021(4) 0.011(3) -0.033(5)
C82 0.077(4) 0.110(5) 0.047(3) 0.014(3) 0.010(3) -0.015(4)
C83 0.060(3) 0.098(4) 0.038(3) 0.012(3) 0.011(2) -0.002(3)
C84 0.077(4) 0.075(3) 0.047(3) 0.007(2) 0.025(3) 0.010(3)
C85 0.105(5) 0.075(4) 0.054(3) 0.003(3) 0.039(3) 0.005(3)
C86 0.108(6) 0.111(6) 0.108(7) -0.020(5) 0.040(5) -0.028(5)
C87 0.157(8) 0.093(5) 0.066(4) 0.001(4) 0.053(5) 0.006(5)
C88 0.244(13) 0.075(4) 0.061(4) 0.005(3) 0.060(6) 0.015(6)
C89 0.147(8) 0.088(5) 0.077(5) -0.024(4) -0.005(5) 0.033(5)
S3 0.0732(8) 0.0675(7) 0.0380(6) -0.0096(5) 0.0014(6) -0.0014(6)
S4 0.0548(7) 0.0605(7) 0.0593(8) -0.0041(5) 0.0125(6) -0.0042(5)
S5 0.0602(7) 0.0781(8) 0.0371(6) 0.0033(5) 0.0117(5) 0.0057(6)
O17 0.122(4) 0.064(2) 0.058(2) -0.0010(18) 0.021(2) -0.003(2)
O18 0.095(3) 0.077(3) 0.062(3) 0.001(2) -0.010(2) 0.005(2)
O19 0.096(3) 0.105(3) 0.040(2) -0.020(2) -0.012(2) 0.000(3)
O20 0.068(2) 0.076(2) 0.075(3) -0.017(2) 0.032(2) -0.022(2)
O21 0.087(3) 0.053(2) 0.110(4) -0.008(2) 0.022(3) -0.002(2)
O22 0.055(2) 0.093(3) 0.052(2) 0.0055(19) 0.0047(17) 0.0017(19)
O23 0.062(3) 0.183(6) 0.049(2) 0.032(3) 0.0058(19) 0.015(3)
O24 0.087(3) 0.136(4) 0.048(2) 0.009(2) 0.015(2) -0.034(3)
O25 0.154(6) 0.096(4) 0.079(3) -0.005(3) 0.032(3) 0.038(4)
O29 0.119(4) 0.111(4) 0.092(4) 0.000(3) 0.049(3) 0.016(4)
C93 0.067(4) 0.137(7) 0.060(4) -0.011(4) -0.003(3) -0.020(4)
C94 0.051(3) 0.067(3) 0.057(3) 0.009(2) 0.006(2) -0.005(2)
C95 0.066(4) 0.101(5) 0.046(3) 0.002(3) 0.005(3) -0.012(3)
C97 0.123(8) 0.136(8) 0.106(7) -0.020(6) 0.033(6) -0.012(6)
O30 0.061(5) 0.127(8) 0.309(18) 0.000 0.068(7) 0.000
C98 0.048(7) 0.106(12) 0.24(3) -0.062(15) 0.010(11) -0.007(8)
O31 0.105(5) 0.199(8) 0.184(8) 0.077(7) 0.055(5) 0.059(5)
C99 0.60(5) 0.147(13) 0.175(16) 0.039(12) -0.02(2) 0.20(2)
F1 0.066(3) 0.079(3) 0.063(3) 0.012(2) 0.020(2) -0.009(2)
F2 0.046(3) 0.106(5) 0.059(5) 0.009(4) -0.002(3) 0.003(3)
F3 0.065(3) 0.091(4) 0.067(3) -0.006(3) 0.017(3) 0.020(3)
C91 0.049(4) 0.070(4) 0.048(4) 0.006(3) 0.005(3) 0.005(3)
S1 0.0424(10) 0.0597(11) 0.0424(10) -0.0023(7) 0.0042(7) 0.0016(7)
O11 0.054(6) 0.092(10) 0.040(5) -0.006(5) -0.004(4) -0.016(6)
O12 0.057(3) 0.066(3) 0.078(4) -0.026(3) 0.002(3) 0.006(3)
O13 0.081(5) 0.059(3) 0.057(4) 0.005(3) 0.017(3) -0.008(3)
F1A 0.27(2) 0.096(9) 0.22(2) -0.001(11) -0.161(16) 0.018(12)
F2A 0.069(9) 0.122(11) 0.059(10) 0.003(9) -0.020(8) -0.009(9)
F3A 0.118(12) 0.43(3) 0.095(13) 0.103(16) -0.027(8) -0.103(16)
C91A 0.089(11) 0.106(9) 0.094(11) 0.038(10) -0.045(7) -0.041(9)
S1A 0.0500(19) 0.069(2) 0.045(2) 0.0012(15) 0.0064(14) -0.0006(15)
O11A 0.062(11) 0.071(13) 0.050(12) 0.014(9) -0.007(8) 0.004(10)
O12A 0.146(16) 0.099(10) 0.152(17) -0.051(11) -0.064(14) 0.044(11)
O13A 0.082(10) 0.33(3) 0.063(9) -0.026(14) 0.041(8) -0.026(14)
F4 0.082(3) 0.291(9) 0.063(3) -0.007(4) 0.022(2) 0.030(4)
F5 0.105(4) 0.167(5) 0.087(3) 0.026(3) 0.020(3) 0.042(3)
F6 0.079(3) 0.155(5) 0.142(5) 0.014(4) -0.011(3) -0.029(3)
C92 0.066(4) 0.118(6) 0.056(4) 0.000(4) 0.009(3) -0.007(4)
S2 0.0607(9) 0.1204(14) 0.0695(10) -0.0148(9) 0.0155(7) -0.0081(9)
O14 0.099(4) 0.131(5) 0.148(6) -0.049(5) 0.020(4) -0.030(4)
O15 0.074(3) 0.164(5) 0.063(3) 0.007(3) -0.002(2) -0.002(3)
O16 0.113(4) 0.123(4) 0.078(3) -0.005(3) 0.027(3) -0.011(3)
F7 0.068(2) 0.123(3) 0.057(2) -0.0212(19) 0.0159(16) -0.016(2)
F8 0.104(4) 0.272(9) 0.086(3) 0.012(4) -0.001(3) 0.083(5)
F9 0.093(3) 0.168(5) 0.121(4) -0.041(4) 0.027(3) -0.067(3)
F10 0.075(2) 0.106(3) 0.060(2) 0.0154(18) 0.0099(17) -0.0255(19)
F11 0.062(2) 0.102(3) 0.069(2) 0.0136(19) -0.0111(16) -0.0097(18)
F12 0.074(2) 0.079(2) 0.061(2) -0.0142(16) 0.0171(16) -0.0047(17)
F13 0.070(2) 0.127(3) 0.0447(18) 0.0113(18) 0.0112(15) -0.008(2)
F14 0.229(7) 0.099(3) 0.082(3) -0.016(2) 0.079(4) -0.006(4)
F15 0.063(2) 0.213(5) 0.0453(19) 0.013(3) 0.0008(16) -0.013(3)
F16 0.090(3) 0.136(4) 0.078(3) 0.004(3) 0.018(2) -0.013(3)
F17 0.110(4) 0.159(5) 0.071(3) -0.001(3) 0.006(3) 0.003(3)
F18 0.074(3) 0.148(4) 0.068(3) -0.009(3) 0.002(2) 0.003(3)
C96 0.084(2) 0.184(5) 0.073(2) 0.015(2) 0.0139(18) 0.007(2)
S6 0.0764(19) 0.135(3) 0.0656(18) 0.0193(15) 0.0227(13) 0.0175(16)
O26 0.124(5) 0.159(5) 0.091(4) 0.001(3) 0.046(3) -0.009(4)
O27 0.087(4) 0.155(5) 0.120(5) 0.030(4) 0.031(3) 0.025(3)
O28 0.131(5) 0.159(6) 0.110(5) -0.020(4) 0.051(4) -0.007(4)
F16A 0.124(5) 0.159(5) 0.091(4) 0.001(3) 0.046(3) -0.009(4)
F17A 0.087(4) 0.155(5) 0.120(5) 0.030(4) 0.031(3) 0.025(3)
F18A 0.131(5) 0.159(6) 0.110(5) -0.020(4) 0.051(4) -0.007(4)
C96A 0.0764(19) 0.135(3) 0.0656(18) 0.0193(15) 0.0227(13) 0.0175(16)
S6A 0.084(2) 0.184(5) 0.073(2) 0.015(2) 0.0139(18) 0.007(2)
O26A 0.090(3) 0.136(4) 0.078(3) 0.004(3) 0.018(2) -0.013(3)
O27A 0.110(4) 0.159(5) 0.071(3) -0.001(3) 0.006(3) 0.003(3)
O28A 0.074(3) 0.148(4) 0.068(3) -0.009(3) 0.002(2) 0.003(3)

loop_
_atom_type_symbol
_atom_type_description
_atom_type_scat_dispersion_real
_atom_type_scat_dispersion_imag
_atom_type_scat_source
C C 0.0181 0.0091 'International Tables Vol C Tables 4.2.6.8 and 6.1.1.4'
H H 0.0000 0.0000 'International Tables Vol C Tables 4.2.6.8 and 6.1.1.4'
N N 0.0311 0.0180 'International Tables Vol C Tables 4.2.6.8 and 6.1.1.4'
O O 0.0492 0.0322 'International Tables Vol C Tables 4.2.6.8 and 6.1.1.4'
F F 0.0727 0.0534 'International Tables Vol C Tables 4.2.6.8 and 6.1.1.4'
S S 0.3331 0.5567 'International Tables Vol C Tables 4.2.6.8 and 6.1.1.4'
Fe Fe -1.1336 3.1974 'International Tables Vol C Tables 4.2.6.8 and 6.1.1.4'

loop_
_geom_angle_atom_site_label_1
_geom_angle_atom_site_label_2
_geom_angle_atom_site_label_3
_geom_angle
_geom_angle_site_symmetry_1
_geom_angle_site_symmetry_3
_geom_angle_publ_flag
O5 Fe1 O1 118.89(13) . . ?
O5 Fe1 N2 98.13(14) . . ?
O1 Fe1 N2 87.91(15) . . ?
O5 Fe1 O2 85.93(12) . . ?
O1 Fe1 O2 84.05(13) . . ?
N2 Fe1 O2 171.96(14) . . ?
O5 Fe1 N3 152.97(14) . . ?
O1 Fe1 N3 82.90(14) . . ?
N2 Fe1 N3 98.50(15) . . ?
O2 Fe1 N3 80.40(14) . . ?
O5 Fe1 N4 88.40(13) . . ?
O1 Fe1 N4 150.98(14) . . ?
N2 Fe1 N4 77.89(15) . . ?
O2 Fe1 N4 109.28(14) . . ?
N3 Fe1 N4 74.49(14) . . ?
O5 Fe2 O3 113.60(13) . . ?
O5 Fe2 N7 91.62(13) . . ?
O3 Fe2 N7 89.29(13) . . ?
O5 Fe2 O4 84.97(12) . . ?
O3 Fe2 O4 89.43(12) . . ?
N7 Fe2 O4 175.53(14) . . ?
O5 Fe2 N6 161.16(16) . . ?
O3 Fe2 N6 83.42(16) . . ?
N7 Fe2 N6 96.81(14) . . ?
O4 Fe2 N6 87.29(13) . . ?
O5 Fe2 N8 89.52(14) . . ?
O3 Fe2 N8 154.24(14) . . ?
N7 Fe2 N8 78.37(14) . . ?
O4 Fe2 N8 104.45(13) . . ?
N6 Fe2 N8 75.82(17) . . ?
O10 Fe3 O6 113.54(13) . . ?
O10 Fe3 N11 91.41(13) . . ?
O6 Fe3 N11 91.88(14) . . ?
O10 Fe3 O7 85.77(13) . . ?
O6 Fe3 O7 92.68(14) . . ?
N11 Fe3 O7 175.31(15) . . ?
O10 Fe3 N10 163.10(14) . . ?
O6 Fe3 N10 81.97(14) . . ?
N11 Fe3 N10 94.86(13) . . ?
O7 Fe3 N10 86.85(13) . . ?
O10 Fe3 N12 90.62(13) . . ?
O6 Fe3 N12 154.39(13) . . ?
N11 Fe3 N12 78.59(13) . . ?
O7 Fe3 N12 97.66(14) . . ?
N10 Fe3 N12 75.32(14) . . ?
O8 Fe4 O10 117.99(14) . . ?
O8 Fe4 N15 91.74(17) . . ?
O10 Fe4 N15 88.20(13) . . ?
O8 Fe4 O9A 76.0(4) . . ?
O10 Fe4 O9A 92.2(3) . . ?
N15 Fe4 O9A 166.3(4) . . ?
O8 Fe4 N16 152.29(15) . . ?
O10 Fe4 N16 88.32(14) . . ?
N15 Fe4 N16 79.82(15) . . ?
O9A Fe4 N16 113.9(4) . . ?
O8 Fe4 O9 99.2(3) . . ?
O10 Fe4 O9 86.8(2) . . ?
N15 Fe4 O9 169.1(3) . . ?
N16 Fe4 O9 90.3(3) . . ?
O8 Fe4 N14 80.62(17) . . ?
O10 Fe4 N14 161.03(17) . . ?
N15 Fe4 N14 95.23(16) . . ?
O9A Fe4 N14 88.9(3) . . ?
N16 Fe4 N14 74.01(17) . . ?
O9 Fe4 N14 86.5(2) . . ?
C13 O1 Fe1 135.0(3) . . ?
C44 O2 Fe1 128.2(4) . . ?
C44 O2 H2O 115.9 . . ?
Fe1 O2 H2O 115.9 . . ?
C39 O3 Fe2 135.2(4) . . ?
C45 O4 Fe2 122.8(3) . . ?
C45 O4 H4O 118.6 . . ?
Fe2 O4 H4O 118.6 . . ?
C24 O5 Fe2 115.6(2) . . ?
C24 O5 Fe1 108.2(2) . . ?
Fe2 O5 Fe1 136.05(15) . . ?
C58 O6 Fe3 133.5(3) . . ?
C89 O7 Fe3 125.3(4) . . ?
C89 O7 H7 117.4 . . ?
Fe3 O7 H7 117.4 . . ?
C84 O8 Fe4 134.3(4) . . ?
C90 O9 Fe4 116.8(15) . . ?
C90 O9 H9O1 121.6 . . ?
Fe4 O9 H9O1 121.6 . . ?
O9 C90 H90A 109.5 . . ?
O9 C90 H90B 109.5 . . ?
H90A C90 H90B 109.5 . . ?
O9 C90 H90C 109.5 . . ?
H90A C90 H90C 109.5 . . ?
H90B C90 H90C 109.5 . . ?
C90A O9A Fe4 130.5(12) . . ?
C90A O9A H9O2 114.8 . . ?
Fe4 O9A H9O2 114.8 . . ?
O9A C90A H90D 109.5 . . ?
O9A C90A H90E 109.5 . . ?
H90D C90A H90E 109.5 . . ?
O9A C90A H90F 109.5 . . ?
H90D C90A H90F 109.5 . . ?
H90E C90A H90F 109.5 . . ?
C69 O10 Fe3 114.9(2) . . ?
C69 O10 Fe4 115.9(2) . . ?
Fe3 O10 Fe4 129.21(16) . . ?
C13 N1 C12 130.5(4) . . ?
C13 N1 H1A 114.7 . . ?
C12 N1 H1A 114.7 . . ?
C5 N2 C1 118.0(4) . . ?
C5 N2 Fe1 116.8(3) . . ?
C1 N2 Fe1 125.2(3) . . ?
C12 N3 C8 118.5(4) . . ?
C12 N3 Fe1 125.9(3) . . ?
C8 N3 Fe1 113.2(3) . . ?
C7 N4 C6 110.4(4) . . ?
C7 N4 C18 110.3(4) . . ?
C6 N4 C18 109.9(4) . . ?
C7 N4 Fe1 107.2(3) . . ?
C6 N4 Fe1 108.2(3) . . ?
C18 N4 Fe1 110.7(3) . . ?
C39 N5 C38 132.4(5) . . ?
C39 N5 H5A 113.8 . . ?
C38 N5 H5A 113.8 . . ?
C38 N6 C34 117.9(5) . . ?
C38 N6 Fe2 128.1(4) . . ?
C34 N6 Fe2 114.1(4) . . ?
C32 N7 C28 118.4(4) . . ?
C32 N7 Fe2 124.2(3) . . ?
C28 N7 Fe2 114.5(3) . . ?
C33 N8 C26 111.2(4) . . ?
C33 N8 C27 110.3(4) . . ?
C26 N8 C27 110.7(4) . . ?
C33 N8 Fe2 106.1(3) . . ?
C26 N8 Fe2 109.4(3) . . ?
C27 N8 Fe2 109.0(3) . . ?
C58 N9 C46 130.2(4) . . ?
C58 N9 H9A 114.9 . . ?
C46 N9 H9A 114.9 . . ?
C46 N10 C50 118.3(4) . . ?
C46 N10 Fe3 128.0(3) . . ?
C50 N10 Fe3 113.5(3) . . ?
C53 N11 C57 119.0(4) . . ?
C53 N11 Fe3 114.4(3) . . ?
C57 N11 Fe3 124.1(3) . . ?
C51 N12 C52 110.3(3) . . ?
C51 N12 C63 110.8(3) . . ?
C52 N12 C63 110.6(3) . . ?
C51 N12 Fe3 106.6(3) . . ?
C52 N12 Fe3 109.3(3) . . ?
C63 N12 Fe3 109.2(3) . . ?
C84 N13 C83 130.1(5) . . ?
C84 N13 H13A 115.0 . . ?
C83 N13 H13A 115.0 . . ?
C83 N14 C79 118.2(5) . . ?
C83 N14 Fe4 127.9(4) . . ?
C79 N14 Fe4 113.8(4) . . ?
C77 N15 C73 119.4(5) . . ?
C77 N15 Fe4 122.5(3) . . ?
C73 N15 Fe4 113.3(3) . . ?
C78 N16 C71 110.7(4) . . ?
C78 N16 C72 109.8(4) . . ?
C71 N16 C72 110.7(4) . . ?
C78 N16 Fe4 107.3(4) . . ?
C71 N16 Fe4 111.4(3) . . ?
C72 N16 Fe4 106.9(3) . . ?
N2 C1 C2 123.1(5) . . ?
N2 C1 H1 118.4 . . ?
C2 C1 H1 118.4 . . ?
C3 C2 C1 118.8(5) . . ?
C3 C2 H2 120.6 . . ?
C1 C2 H2 120.6 . . ?
C2 C3 C4 118.9(5) . . ?
C2 C3 H3 120.5 . . ?
C4 C3 H3 120.5 . . ?
C5 C4 C3 119.4(5) . . ?
C5 C4 H4 120.3 . . ?
C3 C4 H4 120.3 . . ?
N2 C5 C4 121.5(5) . . ?
N2 C5 C6 116.7(4) . . ?
C4 C5 C6 121.6(4) . . ?
N4 C6 C5 113.9(4) . . ?
N4 C6 H6A 108.8 . . ?
C5 C6 H6A 108.8 . . ?
N4 C6 H6B 108.8 . . ?
C5 C6 H6B 108.8 . . ?
H6A C6 H6B 107.7 . . ?
N4 C7 C8 111.5(4) . . ?
N4 C7 H7A 109.3 . . ?
C8 C7 H7A 109.3 . . ?
N4 C7 H7B 109.3 . . ?
C8 C7 H7B 109.3 . . ?
H7A C7 H7B 108.0 . . ?
N3 C8 C9 122.5(5) . . ?
N3 C8 C7 117.8(4) . . ?
C9 C8 C7 119.5(5) . . ?
C8 C9 C10 118.2(6) . . ?
C8 C9 H9 120.9 . . ?
C10 C9 H9 120.9 . . ?
C11 C10 C9 119.2(5) . . ?
C11 C10 H10 120.4 . . ?
C9 C10 H10 120.4 . . ?
C10 C11 C12 119.6(5) . . ?
C10 C11 H11 120.2 . . ?
C12 C11 H11 120.2 . . ?
N3 C12 C11 121.9(5) . . ?
N3 C12 N1 119.5(4) . . ?
C11 C12 N1 118.6(5) . . ?
O1 C13 N1 122.5(5) . . ?
O1 C13 C14 120.3(5) . . ?
N1 C13 C14 117.2(4) . . ?
C15 C14 C17 110.5(5) . . ?
C15 C14 C13 110.3(4) . . ?
C17 C14 C13 106.6(5) . . ?
C15 C14 C16 108.9(5) . . ?
C17 C14 C16 110.5(4) . . ?
C13 C14 C16 109.9(4) . . ?
C14 C15 H15A 109.5 . . ?
C14 C15 H15B 109.5 . . ?
H15A C15 H15B 109.5 . . ?
C14 C15 H15C 109.5 . . ?
H15A C15 H15C 109.5 . . ?
H15B C15 H15C 109.5 . . ?
C14 C16 H16A 109.5 . . ?
C14 C16 H16B 109.5 . . ?
H16A C16 H16B 109.5 . . ?
C14 C16 H16C 109.5 . . ?
H16A C16 H16C 109.5 . . ?
H16B C16 H16C 109.5 . . ?
C14 C17 H17A 109.5 . . ?
C14 C17 H17B 109.5 . . ?
H17A C17 H17B 109.5 . . ?
C14 C17 H17C 109.5 . . ?
H17A C17 H17C 109.5 . . ?
H17B C17 H17C 109.5 . . ?
N4 C18 C19 111.1(4) . . ?
N4 C18 H18A 109.4 . . ?
C19 C18 H18A 109.4 . . ?
N4 C18 H18B 109.4 . . ?
C19 C18 H18B 109.4 . . ?
H18A C18 H18B 108.0 . . ?
C24 C19 C20 119.2(5) . . ?
C24 C19 C18 119.6(4) . . ?
C20 C19 C18 121.2(4) . . ?
C21 C20 C19 121.7(5) . . ?
C21 C20 H20 119.2 . . ?
C19 C20 H20 119.2 . . ?
C20 C21 C22 117.7(5) . . ?
C20 C21 C25 121.7(6) . . ?
C22 C21 C25 120.6(6) . . ?
C23 C22 C21 122.3(5) . . ?
C23 C22 H22 118.9 . . ?
C21 C22 H22 118.9 . . ?
C22 C23 C24 118.2(5) . . ?
C22 C23 C26 122.2(5) . . ?
C24 C23 C26 119.5(4) . . ?
O5 C24 C19 119.5(4) . . ?
O5 C24 C23 119.7(4) . . ?
C19 C24 C23 120.8(4) . . ?
C21 C25 H25A 109.5 . . ?
C21 C25 H25B 109.5 . . ?
H25A C25 H25B 109.5 . . ?
C21 C25 H25C 109.5 . . ?
H25A C25 H25C 109.5 . . ?
H25B C25 H25C 109.5 . . ?
C23 C26 N8 110.2(4) . . ?
C23 C26 H26A 109.6 . . ?
N8 C26 H26A 109.6 . . ?
C23 C26 H26B 109.6 . . ?
N8 C26 H26B 109.6 . . ?
H26A C26 H26B 108.1 . . ?
C28 C27 N8 113.0(4) . . ?
C28 C27 H27A 109.0 . . ?
N8 C27 H27A 109.0 . . ?
C28 C27 H27B 109.0 . . ?
N8 C27 H27B 109.0 . . ?
H27A C27 H27B 107.8 . . ?
N7 C28 C29 121.5(5) . . ?
N7 C28 C27 116.1(4) . . ?
C29 C28 C27 122.3(5) . . ?
C28 C29 C30 119.2(5) . . ?
C28 C29 H29 120.4 . . ?
C30 C29 H29 120.4 . . ?
C29 C30 C31 119.8(5) . . ?
C29 C30 H30 120.1 . . ?
C31 C30 H30 120.1 . . ?
C32 C31 C30 118.0(5) . . ?
C32 C31 H31 121.0 . . ?
C30 C31 H31 121.0 . . ?
N7 C32 C31 123.1(5) . . ?
N7 C32 H32 118.5 . . ?
C31 C32 H32 118.5 . . ?
N8 C33 C34 110.7(4) . . ?
N8 C33 H33A 109.5 . . ?
C34 C33 H33A 109.5 . . ?
N8 C33 H33B 109.5 . . ?
C34 C33 H33B 109.5 . . ?
H33A C33 H33B 108.1 . . ?
N6 C34 C35 123.1(6) . . ?
N6 C34 C33 116.4(5) . . ?
C35 C34 C33 120.4(6) . . ?
C36 C35 C34 119.0(7) . . ?
C36 C35 H35 120.5 . . ?
C34 C35 H35 120.5 . . ?
C37 C36 C35 119.4(6) . . ?
C37 C36 H36 120.3 . . ?
C35 C36 H36 120.3 . . ?
C36 C37 C38 120.0(6) . . ?
C36 C37 H37 120.0 . . ?
C38 C37 H37 120.0 . . ?
N6 C38 N5 119.9(5) . . ?
N6 C38 C37 120.5(6) . . ?
N5 C38 C37 119.6(6) . . ?
O3 C39 N5 120.8(5) . . ?
O3 C39 C40 121.1(5) . . ?
N5 C39 C40 118.2(5) . . ?
C39 C40 C43 109.4(5) . . ?
C39 C40 C41 112.2(6) . . ?
C43 C40 C41 109.6(6) . . ?
C39 C40 C42 106.9(5) . . ?
C43 C40 C42 109.4(6) . . ?
C41 C40 C42 109.3(5) . . ?
C40 C41 H41A 109.5 . . ?
C40 C41 H41B 109.5 . . ?
H41A C41 H41B 109.5 . . ?
C40 C41 H41C 109.5 . . ?
H41A C41 H41C 109.5 . . ?
H41B C41 H41C 109.5 . . ?
C40 C42 H42A 109.5 . . ?
C40 C42 H42B 109.5 . . ?
H42A C42 H42B 109.5 . . ?
C40 C42 H42C 109.5 . . ?
H42A C42 H42C 109.5 . . ?
H42B C42 H42C 109.5 . . ?
C40 C43 H43A 109.5 . . ?
C40 C43 H43B 109.5 . . ?
H43A C43 H43B 109.5 . . ?
C40 C43 H43C 109.5 . . ?
H43A C43 H43C 109.5 . . ?
H43B C43 H43C 109.5 . . ?
O2 C44 H44A 109.5 . . ?
O2 C44 H44B 109.5 . . ?
H44A C44 H44B 109.5 . . ?
O2 C44 H44C 109.5 . . ?
H44A C44 H44C 109.5 . . ?
H44B C44 H44C 109.5 . . ?
O4 C45 H45A 109.5 . . ?
O4 C45 H45B 109.5 . . ?
H45A C45 H45B 109.5 . . ?
O4 C45 H45C 109.5 . . ?
H45A C45 H45C 109.5 . . ?
H45B C45 H45C 109.5 . . ?
N10 C46 C47 122.1(5) . . ?
N10 C46 N9 119.9(4) . . ?
C47 C46 N9 118.0(4) . . ?
C48 C47 C46 118.1(5) . . ?
C48 C47 H47 121.0 . . ?
C46 C47 H47 121.0 . . ?
C47 C48 C49 120.7(5) . . ?
C47 C48 H48 119.6 . . ?
C49 C48 H48 119.6 . . ?
C50 C49 C48 118.2(5) . . ?
C50 C49 H49 120.9 . . ?
C48 C49 H49 120.9 . . ?
N10 C50 C49 122.5(4) . . ?
N10 C50 C51 115.7(4) . . ?
C49 C50 C51 121.8(4) . . ?
N12 C51 C50 110.8(4) . . ?
N12 C51 H51A 109.5 . . ?
C50 C51 H51A 109.5 . . ?
N12 C51 H51B 109.5 . . ?
C50 C51 H51B 109.5 . . ?
H51A C51 H51B 108.1 . . ?
N12 C52 C53 112.1(4) . . ?
N12 C52 H52A 109.2 . . ?
C53 C52 H52A 109.2 . . ?
N12 C52 H52B 109.2 . . ?
C53 C52 H52B 109.2 . . ?
H52A C52 H52B 107.9 . . ?
N11 C53 C54 122.0(4) . . ?
N11 C53 C52 116.8(4) . . ?
C54 C53 C52 121.1(4) . . ?
C55 C54 C53 118.8(5) . . ?
C55 C54 H54 120.6 . . ?
C53 C54 H54 120.6 . . ?
C56 C55 C54 119.4(4) . . ?
C56 C55 H55 120.3 . . ?
C54 C55 H55 120.3 . . ?
C55 C56 C57 119.0(4) . . ?
C55 C56 H56 120.5 . . ?
C57 C56 H56 120.5 . . ?
N11 C57 C56 121.9(5) . . ?
N11 C57 H57 119.0 . . ?
C56 C57 H57 119.0 . . ?
O6 C58 N9 122.7(5) . . ?
O6 C58 C59 121.3(5) . . ?
N9 C58 C59 115.9(4) . . ?
C58 C59 C61 107.5(4) . . ?
C58 C59 C60 109.0(4) . . ?
C61 C59 C60 109.9(5) . . ?
C58 C59 C62 111.2(5) . . ?
C61 C59 C62 110.0(5) . . ?
C60 C59 C62 109.1(5) . . ?
C59 C60 H60A 109.5 . . ?
C59 C60 H60B 109.5 . . ?
H60A C60 H60B 109.5 . . ?
C59 C60 H60C 109.5 . . ?
H60A C60 H60C 109.5 . . ?
H60B C60 H60C 109.5 . . ?
C59 C61 H61A 109.5 . . ?
C59 C61 H61B 109.5 . . ?
H61A C61 H61B 109.5 . . ?
C59 C61 H61C 109.5 . . ?
H61A C61 H61C 109.5 . . ?
H61B C61 H61C 109.5 . . ?
C59 C62 H62A 109.5 . . ?
C59 C62 H62B 109.5 . . ?
H62A C62 H62B 109.5 . . ?
C59 C62 H62C 109.5 . . ?
H62A C62 H62C 109.5 . . ?
H62B C62 H62C 109.5 . . ?
C64 C63 N12 109.9(3) . . ?
C64 C63 H63A 109.7 . . ?
N12 C63 H63A 109.7 . . ?
C64 C63 H63B 109.7 . . ?
N12 C63 H63B 109.7 . . ?
H63A C63 H63B 108.2 . . ?
C69 C64 C65 118.7(4) . . ?
C69 C64 C63 120.8(4) . . ?
C65 C64 C63 120.5(4) . . ?
C66 C65 C64 121.7(5) . . ?
C66 C65 H65 119.1 . . ?
C64 C65 H65 119.1 . . ?
C67 C66 C65 117.7(5) . . ?
C67 C66 C70 122.9(5) . . ?
C65 C66 C70 119.3(5) . . ?
C66 C67 C68 122.8(5) . . ?
C66 C67 H67 118.6 . . ?
C68 C67 H67 118.6 . . ?
C67 C68 C69 119.0(5) . . ?
C67 C68 C71 121.1(5) . . ?
C69 C68 C71 119.7(4) . . ?
O10 C69 C68 120.4(4) . . ?
O10 C69 C64 119.5(4) . . ?
C68 C69 C64 120.1(4) . . ?
C66 C70 H70A 109.5 . . ?
C66 C70 H70B 109.5 . . ?
H70A C70 H70B 109.5 . . ?
C66 C70 H70C 109.5 . . ?
H70A C70 H70C 109.5 . . ?
H70B C70 H70C 109.5 . . ?
N16 C71 C68 109.8(4) . . ?
N16 C71 H71A 109.7 . . ?
C68 C71 H71A 109.7 . . ?
N16 C71 H71B 109.7 . . ?
C68 C71 H71B 109.7 . . ?
H71A C71 H71B 108.2 . . ?
N16 C72 C73 111.1(4) . . ?
N16 C72 H72A 109.4 . . ?
C73 C72 H72A 109.4 . . ?
N16 C72 H72B 109.4 . . ?
C73 C72 H72B 109.4 . . ?
H72A C72 H72B 108.0 . . ?
N15 C73 C74 122.1(5) . . ?
N15 C73 C72 116.7(5) . . ?
C74 C73 C72 121.1(5) . . ?
C73 C74 C75 119.0(5) . . ?
C73 C74 H74 120.5 . . ?
C75 C74 H74 120.5 . . ?
C76 C75 C74 118.7(5) . . ?
C76 C75 H75 120.7 . . ?
C74 C75 H75 120.7 . . ?
C75 C76 C77 118.5(5) . . ?
C75 C76 H76 120.7 . . ?
C77 C76 H76 120.7 . . ?
N15 C77 C76 122.3(5) . . ?
N15 C77 H77 118.9 . . ?
C76 C77 H77 118.9 . . ?
N16 C78 C79 110.6(5) . . ?
N16 C78 H78A 109.5 . . ?
C79 C78 H78A 109.5 . . ?
N16 C78 H78B 109.5 . . ?
C79 C78 H78B 109.5 . . ?
H78A C78 H78B 108.1 . . ?
N14 C79 C80 122.1(6) . . ?
N14 C79 C78 116.0(5) . . ?
C80 C79 C78 121.9(6) . . ?
C79 C80 C81 119.5(7) . . ?
C79 C80 H80 120.2 . . ?
C81 C80 H80 120.2 . . ?
C80 C81 C82 119.4(6) . . ?
C80 C81 H81 120.3 . . ?
C82 C81 H81 120.3 . . ?
C81 C82 C83 117.4(6) . . ?
C81 C82 H82 121.3 . . ?
C83 C82 H82 121.3 . . ?
N14 C83 C82 123.2(6) . . ?
N14 C83 N13 120.0(5) . . ?
C82 C83 N13 116.7(5) . . ?
O8 C84 N13 122.5(6) . . ?
O8 C84 C85 121.1(5) . . ?
N13 C84 C85 116.4(5) . . ?
C86 C85 C88 109.8(8) . . ?
C86 C85 C84 107.0(6) . . ?
C88 C85 C84 107.8(6) . . ?
C86 C85 C87 111.3(7) . . ?
C88 C85 C87 109.2(6) . . ?
C84 C85 C87 111.7(6) . . ?
C85 C86 H86A 109.5 . . ?
C85 C86 H86B 109.5 . . ?
H86A C86 H86B 109.5 . . ?
C85 C86 H86C 109.5 . . ?
H86A C86 H86C 109.5 . . ?
H86B C86 H86C 109.5 . . ?
C85 C87 H87A 109.5 . . ?
C85 C87 H87B 109.5 . . ?
H87A C87 H87B 109.5 . . ?
C85 C87 H87C 109.5 . . ?
H87A C87 H87C 109.5 . . ?
H87B C87 H87C 109.5 . . ?
C85 C88 H88A 109.5 . . ?
C85 C88 H88B 109.5 . . ?
H88A C88 H88B 109.5 . . ?
C85 C88 H88C 109.5 . . ?
H88A C88 H88C 109.5 . . ?
H88B C88 H88C 109.5 . . ?
O7 C89 H89A 109.5 . . ?
O7 C89 H89B 109.5 . . ?
H89A C89 H89B 109.5 . . ?
O7 C89 H89C 109.5 . . ?
H89A C89 H89C 109.5 . . ?
H89B C89 H89C 109.5 . . ?
O19 S3 O17 118.0(3) . . ?
O19 S3 O18 114.0(3) . . ?
O17 S3 O18 111.2(3) . . ?
O19 S3 C93 105.9(3) . . ?
O17 S3 C93 104.4(4) . . ?
O18 S3 C93 101.2(4) . . ?
O21 S4 O20 115.2(3) . . ?
O21 S4 O22 114.5(3) . . ?
O20 S4 O22 115.3(3) . . ?
O21 S4 C94 103.9(3) . . ?
O20 S4 C94 102.9(2) . . ?
O22 S4 C94 102.6(3) . . ?
O25 S5 O23 114.2(4) . . ?
O25 S5 O24 116.3(4) . . ?
O23 S5 O24 113.5(3) . . ?
O25 S5 C95 103.2(3) . . ?
O23 S5 C95 104.7(3) . . ?
O24 S5 C95 102.8(3) . . ?
C97 O29 H29O 122(3) . . ?
F9 C93 F7 109.4(7) . . ?
F9 C93 F8 105.1(7) . . ?
F7 C93 F8 107.8(7) . . ?
F9 C93 S3 112.5(7) . . ?
F7 C93 S3 113.2(5) . . ?
F8 C93 S3 108.3(6) . . ?
F12 C94 F10 107.3(5) . . ?
F12 C94 F11 107.7(5) . . ?
F10 C94 F11 108.4(4) . . ?
F12 C94 S4 111.2(4) . . ?
F10 C94 S4 111.6(4) . . ?
F11 C94 S4 110.4(4) . . ?
F13 C95 F14 105.9(6) . . ?
F13 C95 F15 108.3(5) . . ?
F14 C95 F15 110.3(6) . . ?
F13 C95 S5 112.8(4) . . ?
F14 C95 S5 110.0(5) . . ?
F15 C95 S5 109.5(5) . . ?
O29 C97 H97A 109.5 . . ?
O29 C97 H97B 109.5 . . ?
H97A C97 H97B 109.5 . . ?
O29 C97 H97C 109.5 . . ?
H97A C97 H97C 109.5 . . ?
H97B C97 H97C 109.5 . . ?
C98 O30 H30A 109.5 . . ?
C98 O30 H30A 130.4(7) . 2 ?
H30A O30 H30A 53.0 . 2 ?
O30 C98 H98A 109.5 . . ?
O30 C98 H98B 109.5 . . ?
H98A C98 H98B 109.5 . . ?
O30 C98 H98C 109.5 . . ?
H98A C98 H98C 109.5 . . ?
H98B C98 H98C 109.5 . . ?
C99 O31 H31A 109.5 . . ?
O31 C99 H99A 109.5 . . ?
O31 C99 H99B 109.5 . . ?
H99A C99 H99B 109.5 . . ?
O31 C99 H99C 109.5 . . ?
H99A C99 H99C 109.5 . . ?
H99B C99 H99C 109.5 . . ?
F2 C91 F3 108.4(9) . . ?
F2 C91 F1 107.9(9) . . ?
F3 C91 F1 107.6(7) . . ?
F2 C91 S1 112.1(7) . . ?
F3 C91 S1 111.4(6) . . ?
F1 C91 S1 109.3(5) . . ?
O11 S1 O12 115.2(8) . . ?
O11 S1 O13 114.0(8) . . ?
O12 S1 O13 116.3(4) . . ?
O11 S1 C91 104.6(9) . . ?
O12 S1 C91 102.5(4) . . ?
O13 S1 C91 101.7(4) . . ?
F3A C91A F1A 113.6(19) . . ?
F3A C91A F2A 107.7(16) . . ?
F1A C91A F2A 106.1(18) . . ?
F3A C91A S1A 106.3(12) . . ?
F1A C91A S1A 110.7(12) . . ?
F2A C91A S1A 112.5(14) . . ?
O12A S1A O13A 117.0(15) . . ?
O12A S1A O11A 114.7(14) . . ?
O13A S1A O11A 113.0(17) . . ?
O12A S1A C91A 103.9(10) . . ?
O13A S1A C91A 98.6(11) . . ?
O11A S1A C91A 107.3(14) . . ?
F4 C92 F6 108.8(7) . . ?
F4 C92 F5 107.4(7) . . ?
F6 C92 F5 106.2(6) . . ?
F4 C92 S2 111.0(5) . . ?
F6 C92 S2 111.1(5) . . ?
F5 C92 S2 112.0(5) . . ?
O16 S2 O14 113.8(4) . . ?
O16 S2 O15 116.4(4) . . ?
O14 S2 O15 115.3(4) . . ?
O16 S2 C92 102.1(4) . . ?
O14 S2 C92 103.1(4) . . ?
O15 S2 C92 103.5(3) . . ?
F17 C96 F16 120.1(5) . . ?
F17 C96 F18 111.3(5) . . ?
F16 C96 F18 110.0(4) . . ?
F17 C96 S6 109.3(4) . . ?
F16 C96 S6 104.5(4) . . ?
F18 C96 S6 99.6(4) . . ?
O28 S6 O26 117.7(5) . . ?
O28 S6 O27 115.9(5) . . ?
O26 S6 O27 112.4(4) . . ?
O28 S6 C96 108.0(4) . . ?
O26 S6 C96 100.8(4) . . ?
O27 S6 C96 98.8(4) . . ?
F18A C96A F16A 117.7(5) . . ?
F18A C96A F17A 115.9(5) . . ?
F16A C96A F17A 112.4(4) . . ?
F18A C96A S6A 108.0(4) . . ?
F16A C96A S6A 100.8(4) . . ?
F17A C96A S6A 98.8(4) . . ?
O27A S6A O26A 120.1(5) . . ?
O27A S6A O28A 111.3(5) . . ?
O26A S6A O28A 110.0(4) . . ?
O27A S6A C96A 109.3(4) . . ?
O26A S6A C96A 104.5(4) . . ?
O28A S6A C96A 99.6(4) . . ?

loop_
_geom_bond_atom_site_label_1
_geom_bond_atom_site_label_2
_geom_bond_distance
_geom_bond_site_symmetry_2
_geom_bond_publ_flag
Fe1 O5 2.065(3) . ?
Fe1 O1 2.072(3) . ?
Fe1 N2 2.154(4) . ?
Fe1 O2 2.204(3) . ?
Fe1 N3 2.216(4) . ?
Fe1 N4 2.252(4) . ?
Fe2 O5 2.036(3) . ?
Fe2 O3 2.056(3) . ?
Fe2 N7 2.182(4) . ?
Fe2 O4 2.199(3) . ?
Fe2 N6 2.204(4) . ?
Fe2 N8 2.231(4) . ?
Fe3 O10 2.063(3) . ?
Fe3 O6 2.074(3) . ?
Fe3 N11 2.178(4) . ?
Fe3 O7 2.182(3) . ?
Fe3 N10 2.211(4) . ?
Fe3 N12 2.214(4) . ?
Fe4 O8 2.094(4) . ?
Fe4 O10 2.103(3) . ?
Fe4 N15 2.158(4) . ?
Fe4 O9A 2.160(9) . ?
Fe4 N16 2.222(5) . ?
Fe4 O9 2.231(7) . ?
Fe4 N14 2.253(4) . ?
O1 C13 1.224(5) . ?
O2 C44 1.419(8) . ?
O2 H2O 0.9500 . ?
O3 C39 1.250(6) . ?
O4 C45 1.436(6) . ?
O4 H4O 0.9500 . ?
O5 C24 1.376(5) . ?
O6 C58 1.238(6) . ?
O7 C89 1.387(8) . ?
O7 H7 0.9500 . ?
O8 C84 1.234(7) . ?
O9 C90 1.387(17) . ?
O9 H9O1 0.9500 . ?
C90 H90A 0.9800 . ?
C90 H90B 0.9800 . ?
C90 H90C 0.9800 . ?
O9A C90A 1.371(15) . ?
O9A H9O2 0.9500 . ?
C90A H90D 0.9800 . ?
C90A H90E 0.9800 . ?
C90A H90F 0.9800 . ?
O10 C69 1.375(6) . ?
N1 C13 1.345(7) . ?
N1 C12 1.418(7) . ?
N1 H1A 0.8800 . ?
N2 C5 1.344(6) . ?
N2 C1 1.348(6) . ?
N3 C12 1.344(6) . ?
N3 C8 1.353(7) . ?
N4 C7 1.473(6) . ?
N4 C6 1.480(6) . ?
N4 C18 1.483(6) . ?
N5 C39 1.377(8) . ?
N5 C38 1.400(8) . ?
N5 H5A 0.8800 . ?
N6 C38 1.331(7) . ?
N6 C34 1.351(8) . ?
N7 C32 1.344(6) . ?
N7 C28 1.366(6) . ?
N8 C33 1.473(7) . ?
N8 C26 1.486(6) . ?
N8 C27 1.492(6) . ?
N9 C58 1.354(7) . ?
N9 C46 1.395(6) . ?
N9 H9A 0.8800 . ?
N10 C46 1.344(6) . ?
N10 C50 1.371(6) . ?
N11 C53 1.341(6) . ?
N11 C57 1.345(6) . ?
N12 C51 1.466(6) . ?
N12 C52 1.488(5) . ?
N12 C63 1.495(5) . ?
N13 C84 1.352(8) . ?
N13 C83 1.400(9) . ?
N13 H13A 0.8800 . ?
N14 C83 1.327(7) . ?
N14 C79 1.349(8) . ?
N15 C77 1.325(7) . ?
N15 C73 1.336(7) . ?
N16 C78 1.469(7) . ?
N16 C71 1.494(6) . ?
N16 C72 1.503(7) . ?
C1 C2 1.372(8) . ?
C1 H1 0.9500 . ?
C2 C3 1.365(9) . ?
C2 H2 0.9500 . ?
C3 C4 1.390(8) . ?
C3 H3 0.9500 . ?
C4 C5 1.380(8) . ?
C4 H4 0.9500 . ?
C5 C6 1.506(7) . ?
C6 H6A 0.9900 . ?
C6 H6B 0.9900 . ?
C7 C8 1.497(7) . ?
C7 H7A 0.9900 . ?
C7 H7B 0.9900 . ?
C8 C9 1.382(7) . ?
C9 C10 1.407(9) . ?
C9 H9 0.9500 . ?
C10 C11 1.364(9) . ?
C10 H10 0.9500 . ?
C11 C12 1.391(8) . ?
C11 H11 0.9500 . ?
C13 C14 1.535(7) . ?
C14 C15 1.505(8) . ?
C14 C17 1.524(9) . ?
C14 C16 1.550(8) . ?
C15 H15A 0.9800 . ?
C15 H15B 0.9800 . ?
C15 H15C 0.9800 . ?
C16 H16A 0.9800 . ?
C16 H16B 0.9800 . ?
C16 H16C 0.9800 . ?
C17 H17A 0.9800 . ?
C17 H17B 0.9800 . ?
C17 H17C 0.9800 . ?
C18 C19 1.511(7) . ?
C18 H18A 0.9900 . ?
C18 H18B 0.9900 . ?
C19 C24 1.377(7) . ?
C19 C20 1.415(7) . ?
C20 C21 1.380(8) . ?
C20 H20 0.9500 . ?
C21 C22 1.400(9) . ?
C21 C25 1.501(8) . ?
C22 C23 1.398(7) . ?
C22 H22 0.9500 . ?
C23 C24 1.406(7) . ?
C23 C26 1.480(8) . ?
C25 H25A 0.9800 . ?
C25 H25B 0.9800 . ?
C25 H25C 0.9800 . ?
C26 H26A 0.9900 . ?
C26 H26B 0.9900 . ?
C27 C28 1.491(7) . ?
C27 H27A 0.9900 . ?
C27 H27B 0.9900 . ?
C28 C29 1.380(7) . ?
C29 C30 1.382(8) . ?
C29 H29 0.9500 . ?
C30 C31 1.393(8) . ?
C30 H30 0.9500 . ?
C31 C32 1.377(7) . ?
C31 H31 0.9500 . ?
C32 H32 0.9500 . ?
C33 C34 1.492(9) . ?
C33 H33A 0.9900 . ?
C33 H33B 0.9900 . ?
C34 C35 1.374(8) . ?
C35 C36 1.366(11) . ?
C35 H35 0.9500 . ?
C36 C37 1.336(11) . ?
C36 H36 0.9500 . ?
C37 C38 1.431(8) . ?
C37 H37 0.9500 . ?
C39 C40 1.489(9) . ?
C40 C43 1.511(10) . ?
C40 C41 1.541(8) . ?
C40 C42 1.552(8) . ?
C41 H41A 0.9800 . ?
C41 H41B 0.9800 . ?
C41 H41C 0.9800 . ?
C42 H42A 0.9800 . ?
C42 H42B 0.9800 . ?
C42 H42C 0.9800 . ?
C43 H43A 0.9800 . ?
C43 H43B 0.9800 . ?
C43 H43C 0.9800 . ?
C44 H44A 0.9800 . ?
C44 H44B 0.9800 . ?
C44 H44C 0.9800 . ?
C45 H45A 0.9800 . ?
C45 H45B 0.9800 . ?
C45 H45C 0.9800 . ?
C46 C47 1.394(7) . ?
C47 C48 1.381(8) . ?
C47 H47 0.9500 . ?
C48 C49 1.383(8) . ?
C48 H48 0.9500 . ?
C49 C50 1.371(7) . ?
C49 H49 0.9500 . ?
C50 C51 1.503(7) . ?
C51 H51A 0.9900 . ?
C51 H51B 0.9900 . ?
C52 C53 1.506(6) . ?
C52 H52A 0.9900 . ?
C52 H52B 0.9900 . ?
C53 C54 1.391(6) . ?
C54 C55 1.386(7) . ?
C54 H54 0.9500 . ?
C55 C56 1.376(7) . ?
C55 H55 0.9500 . ?
C56 C57 1.391(7) . ?
C56 H56 0.9500 . ?
C57 H57 0.9500 . ?
C58 C59 1.525(7) . ?
C59 C61 1.527(8) . ?
C59 C60 1.530(8) . ?
C59 C62 1.534(8) . ?
C60 H60A 0.9800 . ?
C60 H60B 0.9800 . ?
C60 H60C 0.9800 . ?
C61 H61A 0.9800 . ?
C61 H61B 0.9800 . ?
C61 H61C 0.9800 . ?
C62 H62A 0.9800 . ?
C62 H62B 0.9800 . ?
C62 H62C 0.9800 . ?
C63 C64 1.495(7) . ?
C63 H63A 0.9900 . ?
C63 H63B 0.9900 . ?
C64 C69 1.396(7) . ?
C64 C65 1.403(7) . ?
C65 C66 1.395(7) . ?
C65 H65 0.9500 . ?
C66 C67 1.365(8) . ?
C66 C70 1.516(8) . ?
C67 C68 1.391(7) . ?
C67 H67 0.9500 . ?
C68 C69 1.394(7) . ?
C68 C71 1.501(7) . ?
C70 H70A 0.9800 . ?
C70 H70B 0.9800 . ?
C70 H70C 0.9800 . ?
C71 H71A 0.9900 . ?
C71 H71B 0.9900 . ?
C72 C73 1.515(7) . ?
C72 H72A 0.9900 . ?
C72 H72B 0.9900 . ?
C73 C74 1.375(8) . ?
C74 C75 1.392(8) . ?
C74 H74 0.9500 . ?
C75 C76 1.384(8) . ?
C75 H75 0.9500 . ?
C76 C77 1.392(8) . ?
C76 H76 0.9500 . ?
C77 H77 0.9500 . ?
C78 C79 1.507(8) . ?
C78 H78A 0.9900 . ?
C78 H78B 0.9900 . ?
C79 C80 1.372(9) . ?
C80 C81 1.375(10) . ?
C80 H80 0.9500 . ?
C81 C82 1.386(11) . ?
C81 H81 0.9500 . ?
C82 C83 1.399(8) . ?
C82 H82 0.9500 . ?
C84 C85 1.521(10) . ?
C85 C86 1.500(12) . ?
C85 C88 1.520(10) . ?
C85 C87 1.529(9) . ?
C86 H86A 0.9800 . ?
C86 H86B 0.9800 . ?
C86 H86C 0.9800 . ?
C87 H87A 0.9800 . ?
C87 H87B 0.9800 . ?
C87 H87C 0.9800 . ?
C88 H88A 0.9800 . ?
C88 H88B 0.9800 . ?
C88 H88C 0.9800 . ?
C89 H89A 0.9800 . ?
C89 H89B 0.9800 . ?
C89 H89C 0.9800 . ?
S3 O19 1.419(4) . ?
S3 O17 1.436(5) . ?
S3 O18 1.459(5) . ?
S3 C93 1.796(8) . ?
S4 O21 1.418(4) . ?
S4 O20 1.435(4) . ?
S4 O22 1.439(4) . ?
S4 C94 1.826(6) . ?
S5 O25 1.393(6) . ?
S5 O23 1.419(5) . ?
S5 O24 1.430(5) . ?
S5 C95 1.836(6) . ?
O29 C97 1.406(12) . ?
O29 H29O 0.92(2) . ?
C93 F9 1.302(10) . ?
C93 F7 1.315(8) . ?
C93 F8 1.359(10) . ?
C94 F12 1.324(7) . ?
C94 F10 1.328(6) . ?
C94 F11 1.337(6) . ?
C95 F13 1.295(7) . ?
C95 F14 1.320(9) . ?
C95 F15 1.327(8) . ?
C97 H97A 0.9800 . ?
C97 H97B 0.9800 . ?
C97 H97C 0.9800 . ?
O30 C98 1.429(17) . ?
O30 H30A 0.8400 . ?
O30 H30A 0.8401 2 ?
C98 H98A 0.9800 . ?
C98 H98B 0.9800 . ?
C98 H98C 0.9800 . ?
O31 C99 1.39(2) . ?
O31 H31A 0.8400 . ?
C99 H99A 0.9800 . ?
C99 H99B 0.9800 . ?
C99 H99C 0.9800 . ?
F1 C91 1.350(9) . ?
F2 C91 1.318(10) . ?
F3 C91 1.319(9) . ?
C91 S1 1.815(8) . ?
S1 O11 1.422(12) . ?
S1 O12 1.427(6) . ?
S1 O13 1.443(6) . ?
F1A C91A 1.314(16) . ?
F2A C91A 1.322(14) . ?
F3A C91A 1.309(16) . ?
C91A S1A 1.814(12) . ?
S1A O12A 1.401(12) . ?
S1A O13A 1.420(12) . ?
S1A O11A 1.420(15) . ?
F4 C92 1.305(8) . ?
F5 C92 1.311(8) . ?
F6 C92 1.308(9) . ?
C92 S2 1.821(7) . ?
S2 O16 1.386(6) . ?
S2 O14 1.427(6) . ?
S2 O15 1.464(6) . ?
F16 C96 1.335(6) . ?
F17 C96 1.272(7) . ?
F18 C96 1.399(6) . ?
C96 S6 1.998(7) . ?
S6 O28 1.327(8) . ?
S6 O26 1.363(6) . ?
S6 O27 1.411(6) . ?
F16A C96A 1.363(6) . ?
F17A C96A 1.411(6) . ?
F18A C96A 1.327(8) . ?
C96A S6A 1.998(7) . ?
S6A O27A 1.272(7) . ?
S6A O26A 1.335(6) . ?
S6A O28A 1.399(6) . ?

loop_
_geom_hbond_atom_site_label_D
_geom_hbond_atom_site_label_H
_geom_hbond_atom_site_label_A
_geom_hbond_distance_DH
_geom_hbond_distance_HA
_geom_hbond_distance_DA
_geom_hbond_angle_DHA
_geom_hbond_site_symmetry_A
_geom_hbond_publ_flag
O2 H2O O29 0.95 1.80 2.663(7) 149.4 . yes
O4 H4O O1 0.95 2.60 3.352(4) 136.1 . yes
O31 H31A O14 0.84 2.37 2.942(13) 125.9 . yes
O30 H30A O31 0.84 2.40 3.191(14) 157.3 2 yes
O4 H4O O24 0.95 2.15 2.720(5) 117.1 1_565 yes
O7 H7 O8 0.95 2.56 3.271(5) 131.3 . yes
O7 H7 O17 0.95 2.30 2.956(7) 125.6 . yes
O9A^b H9O2^b O7 0.95 2.52 3.223(11) 131.1 . yes
N1 H1A O19 0.88 2.12 2.988(6) 168.8 . yes
N5 H5A O12^a 0.88 2.30 2.882(8) 124.1 1_565 yes
N5 H5A O12A^b 0.88 2.09 2.903(17) 153.8 1_565 yes
N9 H9A O11A^b 0.88 2.05 2.881(17) 157.3 4_565 yes
N13 H13A O22 0.88 2.04 2.869(6) 157.7 . yes
O29 H29O O25 0.92(2) 1.92(4) 2.779(9) 156(5) . yes

loop_
_geom_torsion_atom_site_label_1
_geom_torsion_atom_site_label_2
_geom_torsion_atom_site_label_3
_geom_torsion_atom_site_label_4
_geom_torsion
_geom_torsion_site_symmetry_1
_geom_torsion_site_symmetry_2
_geom_torsion_site_symmetry_3
_geom_torsion_site_symmetry_4
_geom_torsion_publ_flag
C5 N2 C1 C2 -0.9(8) . . . . ?
Fe1 N2 C1 C2 179.4(4) . . . . ?
N2 C1 C2 C3 3.7(9) . . . . ?
C1 C2 C3 C4 -2.4(9) . . . . ?
C2 C3 C4 C5 -1.4(9) . . . . ?
C1 N2 C5 C4 -3.1(7) . . . . ?
Fe1 N2 C5 C4 176.6(4) . . . . ?
C1 N2 C5 C6 171.7(5) . . . . ?
Fe1 N2 C5 C6 -8.7(5) . . . . ?
C3 C4 C5 N2 4.3(8) . . . . ?
C3 C4 C5 C6 -170.2(5) . . . . ?
C7 N4 C6 C5 -144.6(4) . . . . ?
C18 N4 C6 C5 93.5(5) . . . . ?
Fe1 N4 C6 C5 -27.5(5) . . . . ?
N2 C5 C6 N4 25.3(6) . . . . ?
C4 C5 C6 N4 -159.9(5) . . . . ?
C6 N4 C7 C8 79.0(5) . . . . ?
C18 N4 C7 C8 -159.3(4) . . . . ?
Fe1 N4 C7 C8 -38.7(5) . . . . ?
C12 N3 C8 C9 0.4(8) . . . . ?
Fe1 N3 C8 C9 -163.1(4) . . . . ?
C12 N3 C8 C7 176.4(5) . . . . ?
Fe1 N3 C8 C7 13.0(6) . . . . ?
N4 C7 C8 N3 18.3(6) . . . . ?
N4 C7 C8 C9 -165.5(5) . . . . ?
N3 C8 C9 C10 2.1(8) . . . . ?
C7 C8 C9 C10 -173.8(5) . . . . ?
C8 C9 C10 C11 -2.5(9) . . . . ?
C9 C10 C11 C12 0.3(10) . . . . ?
C8 N3 C12 C11 -2.6(8) . . . . ?
Fe1 N3 C12 C11 158.5(4) . . . . ?
C8 N3 C12 N1 176.8(5) . . . . ?
Fe1 N3 C12 N1 -22.1(7) . . . . ?
C10 C11 C12 N3 2.3(9) . . . . ?
C10 C11 C12 N1 -177.1(6) . . . . ?
C13 N1 C12 N3 20.5(9) . . . . ?
C13 N1 C12 C11 -160.1(6) . . . . ?
Fe1 O1 C13 N1 -10.9(8) . . . . ?
Fe1 O1 C13 C14 171.3(4) . . . . ?
C12 N1 C13 O1 -3.5(9) . . . . ?
C12 N1 C13 C14 174.4(5) . . . . ?
O1 C13 C14 C15 -3.8(7) . . . . ?
N1 C13 C14 C15 178.3(5) . . . . ?
O1 C13 C14 C17 116.2(5) . . . . ?
N1 C13 C14 C17 -61.7(6) . . . . ?
O1 C13 C14 C16 -124.0(5) . . . . ?
N1 C13 C14 C16 58.1(6) . . . . ?
C7 N4 C18 C19 69.8(5) . . . . ?
C6 N4 C18 C19 -168.2(4) . . . . ?
Fe1 N4 C18 C19 -48.7(4) . . . . ?
N4 C18 C19 C24 68.2(5) . . . . ?
N4 C18 C19 C20 -111.0(5) . . . . ?
C24 C19 C20 C21 1.1(7) . . . . ?
C18 C19 C20 C21 -179.7(4) . . . . ?
C19 C20 C21 C22 2.8(7) . . . . ?
C19 C20 C21 C25 -177.2(5) . . . . ?
C20 C21 C22 C23 -3.4(7) . . . . ?
C25 C21 C22 C23 176.6(5) . . . . ?
C21 C22 C23 C24 0.1(7) . . . . ?
C21 C22 C23 C26 177.7(4) . . . . ?
Fe2 O5 C24 C19 119.6(4) . . . . ?
Fe1 O5 C24 C19 -63.6(4) . . . . ?
Fe2 O5 C24 C23 -59.3(4) . . . . ?
Fe1 O5 C24 C23 117.6(3) . . . . ?
C20 C19 C24 O5 176.6(4) . . . . ?
C18 C19 C24 O5 -2.6(6) . . . . ?
C20 C19 C24 C23 -4.5(6) . . . . ?
C18 C19 C24 C23 176.3(4) . . . . ?
C22 C23 C24 O5 -177.2(4) . . . . ?
C26 C23 C24 O5 5.2(6) . . . . ?
C22 C23 C24 C19 4.0(6) . . . . ?
C26 C23 C24 C19 -173.7(4) . . . . ?
C22 C23 C26 N8 -113.2(5) . . . . ?
C24 C23 C26 N8 64.4(5) . . . . ?
C33 N8 C26 C23 179.2(4) . . . . ?
C27 N8 C26 C23 56.2(5) . . . . ?
Fe2 N8 C26 C23 -64.0(4) . . . . ?
C33 N8 C27 C28 144.6(5) . . . . ?
C26 N8 C27 C28 -91.9(5) . . . . ?
Fe2 N8 C27 C28 28.5(5) . . . . ?
C32 N7 C28 C29 0.1(6) . . . . ?
Fe2 N7 C28 C29 -161.9(3) . . . . ?
C32 N7 C28 C27 -176.0(4) . . . . ?
Fe2 N7 C28 C27 22.0(5) . . . . ?
N8 C27 C28 N7 -34.6(6) . . . . ?
N8 C27 C28 C29 149.3(4) . . . . ?
N7 C28 C29 C30 -0.7(7) . . . . ?
C27 C28 C29 C30 175.1(4) . . . . ?
C28 C29 C30 C31 0.4(7) . . . . ?
C29 C30 C31 C32 0.6(7) . . . . ?
C28 N7 C32 C31 1.0(7) . . . . ?
Fe2 N7 C32 C31 161.1(4) . . . . ?
C30 C31 C32 N7 -1.4(7) . . . . ?
C26 N8 C33 C34 163.1(4) . . . . ?
C27 N8 C33 C34 -73.7(5) . . . . ?
Fe2 N8 C33 C34 44.3(4) . . . . ?
C38 N6 C34 C35 1.8(7) . . . . ?
Fe2 N6 C34 C35 -177.5(4) . . . . ?
C38 N6 C34 C33 -176.5(4) . . . . ?
Fe2 N6 C34 C33 4.2(5) . . . . ?
N8 C33 C34 N6 -33.8(6) . . . . ?
N8 C33 C34 C35 147.9(5) . . . . ?
N6 C34 C35 C36 -2.2(8) . . . . ?
C33 C34 C35 C36 176.0(5) . . . . ?
C34 C35 C36 C37 0.0(9) . . . . ?
C35 C36 C37 C38 2.3(9) . . . . ?
C34 N6 C38 N5 -178.9(4) . . . . ?
Fe2 N6 C38 N5 0.3(6) . . . . ?
C34 N6 C38 C37 0.6(7) . . . . ?
Fe2 N6 C38 C37 179.8(4) . . . . ?
C39 N5 C38 N6 -0.1(8) . . . . ?
C39 N5 C38 C37 -179.6(5) . . . . ?
C36 C37 C38 N6 -2.7(8) . . . . ?
C36 C37 C38 N5 176.8(5) . . . . ?
Fe2 O3 C39 N5 6.8(7) . . . . ?
Fe2 O3 C39 C40 -174.4(3) . . . . ?
C38 N5 C39 O3 -3.3(8) . . . . ?
C38 N5 C39 C40 177.8(5) . . . . ?
O3 C39 C40 C43 24.7(6) . . . . ?
N5 C39 C40 C43 -156.4(5) . . . . ?
O3 C39 C40 C41 146.6(5) . . . . ?
N5 C39 C40 C41 -34.5(7) . . . . ?
O3 C39 C40 C42 -93.6(6) . . . . ?
N5 C39 C40 C42 85.3(6) . . . . ?
C50 N10 C46 C47 -2.8(6) . . . . ?
Fe3 N10 C46 C47 171.6(3) . . . . ?
C50 N10 C46 N9 176.7(4) . . . . ?
Fe3 N10 C46 N9 -8.9(6) . . . . ?
C58 N9 C46 N10 15.5(7) . . . . ?
C58 N9 C46 C47 -165.0(5) . . . . ?
N10 C46 C47 C48 2.9(7) . . . . ?
N9 C46 C47 C48 -176.6(4) . . . . ?
C46 C47 C48 C49 -0.3(7) . . . . ?
C47 C48 C49 C50 -2.3(7) . . . . ?
C46 N10 C50 C49 0.0(6) . . . . ?
Fe3 N10 C50 C49 -175.2(3) . . . . ?
C46 N10 C50 C51 177.6(4) . . . . ?
Fe3 N10 C50 C51 2.4(5) . . . . ?
C48 C49 C50 N10 2.5(7) . . . . ?
C48 C49 C50 C51 -174.9(4) . . . . ?
C52 N12 C51 C50 73.5(5) . . . . ?
C63 N12 C51 C50 -163.7(4) . . . . ?
Fe3 N12 C51 C50 -45.1(4) . . . . ?
N10 C50 C51 N12 29.4(5) . . . . ?
C49 C50 C51 N12 -153.0(4) . . . . ?
C51 N12 C52 C53 -145.3(4) . . . . ?
C63 N12 C52 C53 91.8(4) . . . . ?
Fe3 N12 C52 C53 -28.4(4) . . . . ?
C57 N11 C53 C54 -0.9(6) . . . . ?
Fe3 N11 C53 C54 161.8(3) . . . . ?
C57 N11 C53 C52 176.1(4) . . . . ?
Fe3 N11 C53 C52 -21.1(4) . . . . ?
N12 C52 C53 N11 34.0(5) . . . . ?
N12 C52 C53 C54 -148.9(4) . . . . ?
N11 C53 C54 C55 2.1(6) . . . . ?
C52 C53 C54 C55 -174.9(4) . . . . ?
C53 C54 C55 C56 -1.2(6) . . . . ?
C54 C55 C56 C57 -0.7(6) . . . . ?
C53 N11 C57 C56 -1.1(6) . . . . ?
Fe3 N11 C57 C56 -162.1(3) . . . . ?
C55 C56 C57 N11 1.9(7) . . . . ?
Fe3 O6 C58 N9 -19.9(7) . . . . ?
Fe3 O6 C58 C59 158.4(4) . . . . ?
C46 N9 C58 O6 -1.6(8) . . . . ?
C46 N9 C58 C59 -180.0(5) . . . . ?
O6 C58 C59 C61 -107.6(5) . . . . ?
N9 C58 C59 C61 70.8(6) . . . . ?
O6 C58 C59 C60 11.6(7) . . . . ?
N9 C58 C59 C60 -170.1(5) . . . . ?
O6 C58 C59 C62 131.9(5) . . . . ?
N9 C58 C59 C62 -49.7(6) . . . . ?
C51 N12 C63 C64 179.9(4) . . . . ?
C52 N12 C63 C64 -57.4(5) . . . . ?
Fe3 N12 C63 C64 62.9(4) . . . . ?
N12 C63 C64 C69 -65.2(5) . . . . ?
N12 C63 C64 C65 113.7(4) . . . . ?
C69 C64 C65 C66 0.7(6) . . . . ?
C63 C64 C65 C66 -178.3(4) . . . . ?
C64 C65 C66 C67 1.5(7) . . . . ?
C64 C65 C66 C70 -177.0(4) . . . . ?
C65 C66 C67 C68 -2.5(7) . . . . ?
C70 C66 C67 C68 175.9(4) . . . . ?
C66 C67 C68 C69 1.3(6) . . . . ?
C66 C67 C68 C71 -173.2(4) . . . . ?
Fe3 O10 C69 C68 -123.4(3) . . . . ?
Fe4 O10 C69 C68 57.6(4) . . . . ?
Fe3 O10 C69 C64 57.5(4) . . . . ?
Fe4 O10 C69 C64 -121.6(3) . . . . ?
C67 C68 C69 O10 -178.2(4) . . . . ?
C71 C68 C69 O10 -3.6(6) . . . . ?
C67 C68 C69 C64 1.0(6) . . . . ?
C71 C68 C69 C64 175.5(4) . . . . ?
C65 C64 C69 O10 177.3(4) . . . . ?
C63 C64 C69 O10 -3.8(6) . . . . ?
C65 C64 C69 C68 -1.9(6) . . . . ?
C63 C64 C69 C68 177.0(4) . . . . ?
C78 N16 C71 C68 -177.2(5) . . . . ?
C72 N16 C71 C68 -55.3(5) . . . . ?
Fe4 N16 C71 C68 63.5(4) . . . . ?
C67 C68 C71 N16 110.1(5) . . . . ?
C69 C68 C71 N16 -64.4(5) . . . . ?
C78 N16 C72 C73 -148.9(5) . . . . ?
C71 N16 C72 C73 88.5(5) . . . . ?
Fe4 N16 C72 C73 -32.9(5) . . . . ?
C77 N15 C73 C74 0.3(6) . . . . ?
Fe4 N15 C73 C74 156.2(4) . . . . ?
C77 N15 C73 C72 179.2(4) . . . . ?
Fe4 N15 C73 C72 -24.9(5) . . . . ?
N16 C72 C73 N15 40.4(6) . . . . ?
N16 C72 C73 C74 -140.7(5) . . . . ?
N15 C73 C74 C75 -2.2(7) . . . . ?
C72 C73 C74 C75 179.0(4) . . . . ?
C73 C74 C75 C76 3.0(7) . . . . ?
C74 C75 C76 C77 -2.0(7) . . . . ?
C73 N15 C77 C76 0.7(7) . . . . ?
Fe4 N15 C77 C76 -152.9(4) . . . . ?
C75 C76 C77 N15 0.1(7) . . . . ?
C71 N16 C78 C79 -167.1(5) . . . . ?
C72 N16 C78 C79 70.4(6) . . . . ?
Fe4 N16 C78 C79 -45.4(5) . . . . ?
C83 N14 C79 C80 1.9(9) . . . . ?
Fe4 N14 C79 C80 -176.6(6) . . . . ?
C83 N14 C79 C78 -177.7(5) . . . . ?
Fe4 N14 C79 C78 3.8(7) . . . . ?
N16 C78 C79 N14 28.3(8) . . . . ?
N16 C78 C79 C80 -151.3(6) . . . . ?
N14 C79 C80 C81 -1.7(11) . . . . ?
C78 C79 C80 C81 177.9(7) . . . . ?
C79 C80 C81 C82 0.4(13) . . . . ?
C80 C81 C82 C83 0.6(12) . . . . ?
C79 N14 C83 C82 -0.9(9) . . . . ?
Fe4 N14 C83 C82 177.4(5) . . . . ?
C79 N14 C83 N13 177.0(6) . . . . ?
Fe4 N14 C83 N13 -4.7(8) . . . . ?
C81 C82 C83 N14 -0.4(11) . . . . ?
C81 C82 C83 N13 -178.4(7) . . . . ?
C84 N13 C83 N14 19.2(10) . . . . ?
C84 N13 C83 C82 -162.8(7) . . . . ?
Fe4 O8 C84 N13 -16.0(10) . . . . ?
Fe4 O8 C84 C85 163.1(5) . . . . ?
C83 N13 C84 O8 -9.8(11) . . . . ?
C83 N13 C84 C85 171.0(6) . . . . ?
O8 C84 C85 C86 -95.0(8) . . . . ?
N13 C84 C85 C86 84.2(7) . . . . ?
O8 C84 C85 C88 23.0(9) . . . . ?
N13 C84 C85 C88 -157.8(7) . . . . ?
O8 C84 C85 C87 143.0(7) . . . . ?
N13 C84 C85 C87 -37.8(9) . . . . ?
O19 S3 C93 F9 -52.6(6) . . . . ?
O17 S3 C93 F9 -177.9(5) . . . . ?
O18 S3 C93 F9 66.6(6) . . . . ?
O19 S3 C93 F7 -177.3(6) . . . . ?
O17 S3 C93 F7 57.4(7) . . . . ?
O18 S3 C93 F7 -58.1(7) . . . . ?
O19 S3 C93 F8 63.2(7) . . . . ?
O17 S3 C93 F8 -62.1(6) . . . . ?
O18 S3 C93 F8 -177.6(6) . . . . ?
O21 S4 C94 F12 -172.4(4) . . . . ?
O20 S4 C94 F12 67.2(4) . . . . ?
O22 S4 C94 F12 -52.9(4) . . . . ?
O21 S4 C94 F10 -52.5(5) . . . . ?
O20 S4 C94 F10 -173.0(4) . . . . ?
O22 S4 C94 F10 67.0(4) . . . . ?
O21 S4 C94 F11 68.2(4) . . . . ?
O20 S4 C94 F11 -52.2(4) . . . . ?
O22 S4 C94 F11 -172.3(4) . . . . ?
O25 S5 C95 F13 64.6(6) . . . . ?
O23 S5 C95 F13 -55.2(6) . . . . ?
O24 S5 C95 F13 -174.0(5) . . . . ?
O25 S5 C95 F14 -177.4(6) . . . . ?
O23 S5 C95 F14 62.8(6) . . . . ?
O24 S5 C95 F14 -56.0(6) . . . . ?
O25 S5 C95 F15 -56.0(6) . . . . ?
O23 S5 C95 F15 -175.8(5) . . . . ?
O24 S5 C95 F15 65.4(6) . . . . ?
F2 C91 S1 O11 177.6(12) . . . . ?
F3 C91 S1 O11 55.9(10) . . . . ?
F1 C91 S1 O11 -62.9(10) . . . . ?
F2 C91 S1 O12 -61.9(10) . . . . ?
F3 C91 S1 O12 176.4(6) . . . . ?
F1 C91 S1 O12 57.6(7) . . . . ?
F2 C91 S1 O13 58.7(9) . . . . ?
F3 C91 S1 O13 -63.0(6) . . . . ?
F1 C91 S1 O13 178.2(6) . . . . ?
F3A C91A S1A O12A -63.7(19) . . . . ?
F1A C91A S1A O12A 172.4(19) . . . . ?
F2A C91A S1A O12A 54(2) . . . . ?
F3A C91A S1A O13A 175.6(18) . . . . ?
F1A C91A S1A O13A 51.7(19) . . . . ?
F2A C91A S1A O13A -67(2) . . . . ?
F3A C91A S1A O11A 58(2) . . . . ?
F1A C91A S1A O11A -66(2) . . . . ?
F2A C91A S1A O11A 176(2) . . . . ?
F4 C92 S2 O16 173.9(6) . . . . ?
F6 C92 S2 O16 -64.8(6) . . . . ?
F5 C92 S2 O16 53.8(6) . . . . ?
F4 C92 S2 O14 55.6(7) . . . . ?
F6 C92 S2 O14 176.9(6) . . . . ?
F5 C92 S2 O14 -64.4(7) . . . . ?
F4 C92 S2 O15 -64.8(7) . . . . ?
F6 C92 S2 O15 56.5(6) . . . . ?
F5 C92 S2 O15 175.1(6) . . . . ?
